data_4131824
loop_
_publ_author_name
'Cullen, William'
'Metherell, Alexander J.'
'Wragg, Ashley B.'
'Taylor, Christopher G. P.'
'Williams, Nicholas H.'
'Ward, Michael D.'

_publ_section_title
;
 Catalysis in a Cationic Coordination Cage Using a Cavity-Bound Guest and
 Surface-Bound Anions: Inhibition, Activation, and Autocatalysis.
;
_journal_issue 8
_journal_name_full 'Journal of the American Chemical Society'
_journal_page_first 2821
_journal_page_last 2828
_journal_paper_doi 10.1021/jacs.7b11334
_journal_volume 140
_journal_year 2018
_chemical_formula_sum 'C174 H170 B0.5 Co4 F2 I7.5 N36 O14'
_chemical_formula_weight 4220.32
_space_group_crystal_system monoclinic
_space_group_IT_number 15
_space_group_name_Hall '-C 2yc'
_space_group_name_H-M_alt 'C 1 2/c 1'
_atom_sites_solution_hydrogens geom
_audit_creation_method SHELXL-2014/7
_cell_angle_alpha 90
_cell_angle_beta 96.126(3)
_cell_angle_gamma 90
_cell_formula_units_Z 8
_cell_length_a 32.939(3)
_cell_length_b 29.973(2)
_cell_length_c 40.400(3)
_cell_measurement_reflns_used 9896
_cell_measurement_temperature 100(2)
_cell_measurement_theta_max 22.76
_cell_measurement_theta_min 2.31
_cell_volume 39658(5)
_computing_cell_refinement 'Bruker SAINT'
_computing_data_collection 'Bruker APEX2'
_computing_data_reduction 'Bruker SAINT'
_computing_molecular_graphics 'Bruker SHELXTL'
_computing_publication_material 'Bruker SHELXTL'
_computing_structure_refinement 'SHELXL-2014/7 (Sheldrick 2014)'
_computing_structure_solution 'SHELXS-97 (Sheldrick 2008)'
_diffrn_ambient_temperature 100(2)
_diffrn_measured_fraction_theta_full 0.986
_diffrn_measured_fraction_theta_max 0.986
_diffrn_measurement_device_type 'Bruker APEX-II CCD'
_diffrn_measurement_method '\f and \w scans'
_diffrn_radiation_type MoK\a
_diffrn_radiation_wavelength 0.71073
_diffrn_reflns_av_R_equivalents 0.0951
_diffrn_reflns_av_unetI/netI 0.1069
_diffrn_reflns_Laue_measured_fraction_full 0.986
_diffrn_reflns_Laue_measured_fraction_max 0.986
_diffrn_reflns_limit_h_max 30
_diffrn_reflns_limit_h_min -38
_diffrn_reflns_limit_k_max 35
_diffrn_reflns_limit_k_min -35
_diffrn_reflns_limit_l_max 47
_diffrn_reflns_limit_l_min -47
_diffrn_reflns_number 134155
_diffrn_reflns_point_group_measured_fraction_full 0.986
_diffrn_reflns_point_group_measured_fraction_max 0.986
_diffrn_reflns_theta_full 24.895
_diffrn_reflns_theta_max 24.895
_diffrn_reflns_theta_min 0.921
_diffrn_source 'sealed tube'
_exptl_absorpt_coefficient_mu 1.561
_exptl_absorpt_correction_T_max 0.7451
_exptl_absorpt_correction_T_min 0.6266
_exptl_absorpt_correction_type multi-scan
_exptl_absorpt_process_details sadabs
_exptl_crystal_colour orange
_exptl_crystal_density_diffrn 1.414
_exptl_crystal_description block
_exptl_crystal_F_000 16832
_exptl_crystal_size_max 0.240
_exptl_crystal_size_mid 0.220
_exptl_crystal_size_min 0.150
_refine_diff_density_max 3.059
_refine_diff_density_min -2.838
_refine_diff_density_rms 0.185
_refine_ls_extinction_method none
_refine_ls_goodness_of_fit_ref 1.026
_refine_ls_hydrogen_treatment constr
_refine_ls_matrix_type full
_refine_ls_number_parameters 2138
_refine_ls_number_reflns 34043
_refine_ls_number_restraints 15
_refine_ls_restrained_S_all 1.030
_refine_ls_R_factor_all 0.1656
_refine_ls_R_factor_gt 0.0957
_refine_ls_shift/su_max 0.001
_refine_ls_shift/su_mean 0.000
_refine_ls_structure_factor_coef Fsqd
_refine_ls_weighting_details 'w=1/[\s^2^(Fo^2^)+(0.1475P)^2^+854.6959P] where P=(Fo^2^+2Fc^2^)/3'
_refine_ls_weighting_scheme calc
_refine_ls_wR_factor_gt 0.2535
_refine_ls_wR_factor_ref 0.2983
_reflns_Friedel_coverage 0.000
_reflns_number_gt 19605
_reflns_number_total 34043
_reflns_threshold_expression 'I > 2\s(I)'
_cod_data_source_file ja7b11334_si_003.cif
_cod_data_source_block imw1949try1_sq
_cod_original_sg_symbol_H-M 'C 2/c'
_cod_original_formula_sum 'C174 H170 B0.50 Co4 F2 I7.50 N36 O14'
_cod_database_code 4131824
_shelx_shelxl_version_number 2014/7
_shelx_space_group_comment
;
The symmetry employed for this shelxl refinement is uniquely defined
by the following loop, which should always be used as a source of
symmetry information in preference to the above space-group names.
They are only intended as comments.
;
_shelx_estimated_absorpt_t_min 0.706
_shelx_estimated_absorpt_t_max 0.800

loop_
_space_group_symop_operation_xyz
'x, y, z'
'-x, y, -z+1/2'
'x+1/2, y+1/2, z'
'-x+1/2, y+1/2, -z+1/2'
'-x, -y, -z'
'x, -y, z-1/2'
'-x+1/2, -y+1/2, -z'
'x+1/2, -y+1/2, z-1/2'

loop_
_atom_site_label
_atom_site_type_symbol
_atom_site_fract_x
_atom_site_fract_y
_atom_site_fract_z
_atom_site_U_iso_or_equiv
_atom_site_adp_type
_atom_site_occupancy
_atom_site_site_symmetry_order
_atom_site_calc_flag
_atom_site_refinement_flags_posn
_atom_site_refinement_flags_adp
_atom_site_refinement_flags_occupancy
_atom_site_disorder_assembly
_atom_site_disorder_group
Co1 Co 0.51032(4) 0.83804(5) 1.03016(4) 0.0247(3) Uani 1 1 d . . . . .
Co2 Co 0.09975(4) 0.98826(5) 0.86516(4) 0.0240(3) Uani 1 1 d . . . . .
Co3 Co 0.35309(4) 0.78435(5) 0.77550(3) 0.0232(3) Uani 1 1 d . . . . .
Co4 Co 0.22951(5) 0.46253(5) 0.88321(4) 0.0289(4) Uani 1 1 d . . . . .
I1 I 0.62849(3) 0.34256(3) 0.05461(2) 0.0412(2) Uani 1 1 d . . . . .
I2 I 0.85025(3) 0.26478(3) 0.14651(3) 0.0517(3) Uani 1 1 d . . . . .
I3 I 0.07005(3) 0.09097(3) 0.03667(2) 0.0470(3) Uani 1 1 d . . . . .
I4 I 0.67695(3) 0.04525(4) 0.06263(3) 0.0659(3) Uani 1 1 d . . . . .
I5 I 0.22713(4) 0.42228(4) 0.21724(3) 0.0788(4) Uani 1 1 d . . . . .
I6 I 0.49154(13) 0.0587(2) 0.14895(5) 0.0597(14) Uani 0.568(11) 1 d . . P A 1
I6' I 0.4697(3) 0.0837(3) 0.14899(7) 0.082(3) Uani 0.432(11) 1 d . . P A 2
I7 I 0.21313(6) 0.26900(7) 0.16037(5) 0.0634(6) Uani 0.5 1 d . . P . .
I8 I 0.05832(11) 0.02560(12) 0.22205(8) 0.1226(13) Uani 0.5 1 d . . P B 1
I8' I 0.1146(4) 0.1534(4) 0.1640(3) 0.211(5) Uani 0.25 1 d . . P C 2
I9 I 0.2229(2) 0.3027(2) 0.9788(3) 0.183(5) Uani 0.25 1 d . . P . .
B1 B 0.0000 0.1773(3) 0.7500 0.015(3) Uiso 1 2 d DS U P . .
F11 F 0.0314(4) 0.1530(4) 0.7413(5) 0.101(5) Uiso 1 1 d D U . . .
F12 F 0.0000 0.2199(3) 0.7500 0.052(5) Uiso 0.5 2 d DS U P . .
F13 F -0.0298(7) 0.1533(5) 0.7619(9) 0.016(6) Uiso 0.25 1 d D U P . .
F14 F 0.0257(5) 0.1876(6) 0.7851(4) 0.064(4) Uiso 0.5 1 d . U P . .
N11A N 0.1939(3) 0.4589(3) 0.9242(2) 0.030(2) Uani 1 1 d . . . . .
C12A C 0.2014(3) 0.4918(3) 0.9472(3) 0.026(2) Uani 1 1 d . . . . .
C13A C 0.1844(3) 0.4926(4) 0.9770(3) 0.032(3) Uani 1 1 d . . . . .
H13A H 0.1891 0.5170 0.9918 0.039 Uiso 1 1 calc R U . . .
C14A C 0.1607(4) 0.4576(4) 0.9846(3) 0.042(3) Uani 1 1 d . . . . .
H14A H 0.1493 0.4568 1.0052 0.050 Uiso 1 1 calc R U . . .
C15A C 0.1537(4) 0.4236(5) 0.9622(3) 0.046(3) Uani 1 1 d . . . . .
H15A H 0.1371 0.3990 0.9670 0.055 Uiso 1 1 calc R U . . .
C16A C 0.1709(4) 0.4255(4) 0.9326(3) 0.042(3) Uani 1 1 d . . . . .
H16A H 0.1660 0.4014 0.9174 0.050 Uiso 1 1 calc R U . . .
N21A N 0.2768(3) 0.5563(3) 0.9129(2) 0.025(2) Uani 1 1 d . . . . .
N22A N 0.2507(3) 0.5211(3) 0.9117(2) 0.024(2) Uani 1 1 d . . . . .
C23A C 0.2301(3) 0.5270(3) 0.9383(3) 0.024(2) Uani 1 1 d . . . . .
C24A C 0.2433(3) 0.5655(4) 0.9561(3) 0.029(3) Uani 1 1 d . . . . .
H24A H 0.2337 0.5768 0.9758 0.034 Uiso 1 1 calc R U . . .
C25A C 0.2727(4) 0.5829(4) 0.9388(3) 0.033(3) Uani 1 1 d . . . . .
H25A H 0.2878 0.6094 0.9443 0.040 Uiso 1 1 calc R U . . .
C26A C 0.3037(3) 0.5651(4) 0.8871(3) 0.029(3) Uani 1 1 d . . . . .
H26A H 0.3115 0.5365 0.8773 0.034 Uiso 1 1 calc R U . . .
H26B H 0.3289 0.5798 0.8972 0.034 Uiso 1 1 calc R U . . .
N31A N 0.3990(3) 0.7956(3) 0.7409(2) 0.026(2) Uani 1 1 d . . . . .
C32A C 0.3978(3) 0.7666(4) 0.7154(2) 0.026(2) Uani 1 1 d . . . . .
C33A C 0.4250(4) 0.7702(5) 0.6911(3) 0.042(3) Uani 1 1 d . . . . .
H33A H 0.4241 0.7492 0.6734 0.050 Uiso 1 1 calc R U . . .
C34A C 0.4528(4) 0.8045(5) 0.6931(3) 0.043(3) Uani 1 1 d . . . . .
H34A H 0.4711 0.8076 0.6766 0.052 Uiso 1 1 calc R U . . .
C35A C 0.4542(3) 0.8343(4) 0.7193(3) 0.035(3) Uani 1 1 d . . . . .
H35A H 0.4733 0.8582 0.7211 0.042 Uiso 1 1 calc R U . . .
C36A C 0.4270(4) 0.8286(4) 0.7427(3) 0.034(3) Uani 1 1 d . . . . .
H36A H 0.4281 0.8487 0.7609 0.041 Uiso 1 1 calc R U . . .
N41A N 0.3164(3) 0.6979(3) 0.7325(2) 0.027(2) Uani 1 1 d . . . . .
N42A N 0.3428(3) 0.7316(3) 0.7400(2) 0.028(2) Uani 1 1 d . . . . .
C43A C 0.3670(3) 0.7327(4) 0.7151(3) 0.027(3) Uani 1 1 d . . . . .
C44A C 0.3550(4) 0.6989(4) 0.6916(3) 0.034(3) Uani 1 1 d . . . . .
H44A H 0.3668 0.6923 0.6717 0.040 Uiso 1 1 calc R U . . .
C45A C 0.3230(4) 0.6776(4) 0.7038(3) 0.043(3) Uani 1 1 d . . . . .
H45A H 0.3081 0.6531 0.6938 0.051 Uiso 1 1 calc R U . . .
C46A C 0.2895(4) 0.6828(3) 0.7564(3) 0.030(3) Uani 1 1 d . . . . .
H46A H 0.2660 0.6671 0.7444 0.036 Uiso 1 1 calc R U . . .
H46B H 0.2789 0.7092 0.7675 0.036 Uiso 1 1 calc R U . . .
C51A C 0.2829(4) 0.5948(3) 0.8597(3) 0.027(3) Uani 1 1 d . . . . .
C52A C 0.2442(3) 0.6091(4) 0.8607(3) 0.031(3) Uani 1 1 d . . . . .
H52A H 0.2295 0.6003 0.8787 0.037 Uiso 1 1 calc R U . . .
C53A C 0.2254(4) 0.6370(4) 0.8356(3) 0.036(3) Uani 1 1 d . . . . .
H53A H 0.1981 0.6466 0.8366 0.044 Uiso 1 1 calc R U . . .
C54A C 0.2460(3) 0.6502(4) 0.8100(3) 0.030(3) Uani 1 1 d . . . . .
H54A H 0.2327 0.6687 0.7931 0.036 Uiso 1 1 calc R U . . .
C55A C 0.2874(3) 0.6367(3) 0.8081(3) 0.027(3) Uani 1 1 d . . . . .
C56A C 0.3060(3) 0.6079(3) 0.8337(3) 0.022(2) Uani 1 1 d . . . . .
C61A C 0.3469(3) 0.5944(4) 0.8314(3) 0.029(3) Uani 1 1 d . . . . .
H61A H 0.3600 0.5750 0.8477 0.035 Uiso 1 1 calc R U . . .
C62A C 0.3675(3) 0.6088(4) 0.8062(3) 0.029(3) Uani 1 1 d . . . . .
H62A H 0.3946 0.5987 0.8048 0.035 Uiso 1 1 calc R U . . .
C63A C 0.3494(4) 0.6384(4) 0.7821(3) 0.031(3) Uani 1 1 d . . . . .
H63A H 0.3649 0.6491 0.7651 0.038 Uiso 1 1 calc R U . . .
C64A C 0.3100(3) 0.6520(3) 0.7827(3) 0.024(2) Uani 1 1 d . . . . .
N11B N 0.3927(3) 0.7441(3) 0.8076(2) 0.023(2) Uani 1 1 d . . . . .
C12B C 0.3770(3) 0.7298(3) 0.8357(3) 0.025(2) Uani 1 1 d . . . . .
C13B C 0.3993(3) 0.7039(3) 0.8587(2) 0.025(2) Uani 1 1 d . . . . .
H13B H 0.3877 0.6937 0.8779 0.030 Uiso 1 1 calc R U . . .
C14B C 0.4386(4) 0.6927(4) 0.8539(3) 0.036(3) Uani 1 1 d . . . . .
H14B H 0.4548 0.6758 0.8703 0.043 Uiso 1 1 calc R U . . .
C15B C 0.4545(4) 0.7059(4) 0.8256(3) 0.032(3) Uani 1 1 d . . . . .
H15B H 0.4814 0.6976 0.8216 0.038 Uiso 1 1 calc R U . . .
C16B C 0.4307(4) 0.7311(4) 0.8033(3) 0.032(3) Uani 1 1 d . . . . .
H16B H 0.4417 0.7400 0.7835 0.038 Uiso 1 1 calc R U . . .
N21B N 0.2754(3) 0.7688(3) 0.8229(2) 0.025(2) Uani 1 1 d . . . . .
N22B N 0.3138(3) 0.7644(3) 0.8133(2) 0.025(2) Uani 1 1 d . . . . .
C23B C 0.3349(3) 0.7409(3) 0.8380(2) 0.024(2) Uani 1 1 d . . . . .
C24B C 0.3093(4) 0.7303(4) 0.8629(3) 0.031(3) Uani 1 1 d . . . . .
H24B H 0.3163 0.7139 0.8828 0.037 Uiso 1 1 calc R U . . .
C25B C 0.2724(4) 0.7485(4) 0.8519(3) 0.031(3) Uani 1 1 d . . . . .
H25B H 0.2485 0.7471 0.8631 0.038 Uiso 1 1 calc R U . . .
C26B C 0.2442(3) 0.7950(3) 0.8050(3) 0.022(2) Uani 1 1 d . . . . .
H26C H 0.2172 0.7828 0.8090 0.027 Uiso 1 1 calc R U . . .
H26D H 0.2468 0.7928 0.7809 0.027 Uiso 1 1 calc R U . . .
N31B N 0.0472(3) 1.0286(3) 0.8468(2) 0.033(2) Uani 1 1 d . . . . .
C32B C 0.0523(3) 1.0530(4) 0.8196(3) 0.030(3) Uani 1 1 d . . . . .
C33B C 0.0223(4) 1.0816(4) 0.8052(3) 0.047(3) Uani 1 1 d . . . . .
H33B H 0.0262 1.0979 0.7857 0.056 Uiso 1 1 calc R U . . .
C34B C -0.0141(4) 1.0860(5) 0.8206(4) 0.053(4) Uani 1 1 d . . . . .
H34B H -0.0352 1.1054 0.8114 0.064 Uiso 1 1 calc R U . . .
C35B C -0.0189(4) 1.0619(4) 0.8487(3) 0.047(4) Uani 1 1 d . . . . .
H35B H -0.0431 1.0645 0.8593 0.056 Uiso 1 1 calc R U . . .
C36B C 0.0124(4) 1.0338(4) 0.8612(3) 0.045(3) Uani 1 1 d . . . . .
H36B H 0.0092 1.0173 0.8809 0.054 Uiso 1 1 calc R U . . .
N41B N 0.1523(3) 1.0241(3) 0.8054(2) 0.026(2) Uani 1 1 d . . . . .
N42B N 0.1186(3) 1.0199(3) 0.8214(2) 0.028(2) Uani 1 1 d . . . . .
C43B C 0.0915(3) 1.0495(3) 0.8068(3) 0.025(2) Uani 1 1 d . . . . .
C44B C 0.1089(4) 1.0721(4) 0.7816(3) 0.032(3) Uani 1 1 d . . . . .
H44B H 0.0963 1.0945 0.7674 0.039 Uiso 1 1 calc R U . . .
C45B C 0.1469(4) 1.0558(4) 0.7815(3) 0.034(3) Uani 1 1 d . . . . .
H45B H 0.1665 1.0649 0.7672 0.041 Uiso 1 1 calc R U . . .
C46B C 0.1886(3) 0.9977(3) 0.8144(3) 0.023(2) Uani 1 1 d . . . . .
H46C H 0.1938 0.9967 0.8390 0.027 Uiso 1 1 calc R U . . .
H46D H 0.2121 1.0127 0.8059 0.027 Uiso 1 1 calc R U . . .
C51B C 0.2462(3) 0.8448(4) 0.8154(3) 0.026(2) Uani 1 1 d . . . . .
C52B C 0.2770(3) 0.8589(4) 0.8376(3) 0.026(2) Uani 1 1 d . . . . .
H52B H 0.2970 0.8383 0.8468 0.031 Uiso 1 1 calc R U . . .
C53B C 0.2796(4) 0.9044(4) 0.8472(3) 0.032(3) Uani 1 1 d . . . . .
H53B H 0.3015 0.9140 0.8627 0.038 Uiso 1 1 calc R U . . .
C54B C 0.2514(3) 0.9340(4) 0.8348(3) 0.029(3) Uani 1 1 d . . . . .
H54B H 0.2545 0.9645 0.8410 0.035 Uiso 1 1 calc R U . . .
C55B C 0.2177(3) 0.9212(3) 0.8128(2) 0.022(2) Uani 1 1 d . . . . .
C56B C 0.2155(3) 0.8747(3) 0.8021(2) 0.022(2) Uani 1 1 d . . . . .
C61B C 0.1825(3) 0.8611(4) 0.7792(3) 0.028(3) Uani 1 1 d . . . . .
H61B H 0.1807 0.8312 0.7716 0.034 Uiso 1 1 calc R U . . .
C62B C 0.1533(3) 0.8911(4) 0.7682(3) 0.029(3) Uani 1 1 d . . . . .
H62B H 0.1314 0.8818 0.7525 0.035 Uiso 1 1 calc R U . . .
C63B C 0.1542(3) 0.9358(3) 0.7794(3) 0.024(2) Uani 1 1 d . . . . .
H63B H 0.1328 0.9557 0.7716 0.029 Uiso 1 1 calc R U . . .
C64B C 0.1859(3) 0.9507(3) 0.8014(3) 0.024(2) Uani 1 1 d . . . . .
N11C N 0.3088(3) 0.8269(3) 0.7480(2) 0.027(2) Uani 1 1 d . . . . .
C12C C 0.3105(3) 0.8702(4) 0.7567(3) 0.029(3) Uani 1 1 d . . . . .
C13C C 0.2817(4) 0.9005(4) 0.7420(3) 0.037(3) Uani 1 1 d . . . . .
H13C H 0.2837 0.9311 0.7480 0.044 Uiso 1 1 calc R U . . .
C14C C 0.2515(4) 0.8874(5) 0.7197(3) 0.043(3) Uani 1 1 d . . . . .
H14C H 0.2315 0.9078 0.7102 0.051 Uiso 1 1 calc R U . . .
C15C C 0.2502(4) 0.8424(5) 0.7109(3) 0.050(4) Uani 1 1 d . . . . .
H15C H 0.2292 0.8316 0.6949 0.060 Uiso 1 1 calc R U . . .
C16C C 0.2793(4) 0.8135(4) 0.7256(3) 0.035(3) Uani 1 1 d . . . . .
H16C H 0.2782 0.7830 0.7193 0.041 Uiso 1 1 calc R U . . .
N21C N 0.3969(3) 0.8712(3) 0.8157(2) 0.035(2) Uani 1 1 d . . . . .
N22C N 0.3663(3) 0.8499(3) 0.7956(2) 0.029(2) Uani 1 1 d . . . . .
C23C C 0.3439(4) 0.8824(3) 0.7811(3) 0.028(3) Uani 1 1 d . . . . .
C24C C 0.3594(4) 0.9251(4) 0.7920(3) 0.044(3) Uani 1 1 d . . . . .
H24C H 0.3490 0.9536 0.7853 0.053 Uiso 1 1 calc R U . . .
C25C C 0.3917(5) 0.9158(4) 0.8138(4) 0.047(4) Uani 1 1 d . . . . .
H25C H 0.4084 0.9373 0.8261 0.057 Uiso 1 1 calc R U . . .
C26C C 0.4267(4) 0.8463(4) 0.8373(3) 0.037(3) Uani 1 1 d . . . . .
H26E H 0.4518 0.8644 0.8418 0.045 Uiso 1 1 calc R U . . .
H26F H 0.4339 0.8187 0.8257 0.045 Uiso 1 1 calc R U . . .
N31C N 0.5543(3) 0.8025(3) 1.0627(3) 0.036(2) Uani 1 1 d . . . . .
C32C C 0.5523(4) 0.7573(4) 1.0605(3) 0.039(3) Uani 1 1 d . . . . .
C33C C 0.5819(4) 0.7312(5) 1.0786(4) 0.055(4) Uani 1 1 d . . . . .
H33C H 0.5811 0.6997 1.0763 0.066 Uiso 1 1 calc R U . . .
C34C C 0.6110(5) 0.7500(6) 1.0990(4) 0.066(5) Uani 1 1 d . . . . .
H34C H 0.6306 0.7318 1.1117 0.079 Uiso 1 1 calc R U . . .
C35C C 0.6133(4) 0.7958(6) 1.1020(4) 0.061(4) Uani 1 1 d . . . . .
H35C H 0.6343 0.8097 1.1164 0.073 Uiso 1 1 calc R U . . .
C36C C 0.5839(4) 0.8207(5) 1.0834(3) 0.045(3) Uani 1 1 d . . . . .
H36C H 0.5848 0.8523 1.0855 0.054 Uiso 1 1 calc R U . . .
N41C N 0.4652(3) 0.7440(3) 1.0042(2) 0.030(2) Uani 1 1 d . . . . .
N42C N 0.4932(3) 0.7690(3) 1.0221(2) 0.030(2) Uani 1 1 d . . . . .
C43C C 0.5187(4) 0.7406(4) 1.0387(3) 0.034(3) Uani 1 1 d . . . . .
C44C C 0.5074(4) 0.6961(4) 1.0302(3) 0.042(3) Uani 1 1 d . . . . .
H44C H 0.5207 0.6694 1.0379 0.050 Uiso 1 1 calc R U . . .
C45C C 0.4735(4) 0.7002(4) 1.0087(4) 0.043(3) Uani 1 1 d . . . . .
H45C H 0.4579 0.6763 0.9984 0.051 Uiso 1 1 calc R U . . .
C46C C 0.4344(3) 0.7638(4) 0.9812(3) 0.025(2) Uani 1 1 d . . . . .
H46E H 0.4259 0.7925 0.9905 0.030 Uiso 1 1 calc R U . . .
H46F H 0.4103 0.7440 0.9785 0.030 Uiso 1 1 calc R U . . .
C51C C 0.4113(3) 0.8340(4) 0.8698(3) 0.029(3) Uani 1 1 d . . . . .
C52C C 0.3750(3) 0.8490(4) 0.8789(3) 0.034(3) Uani 1 1 d . . . . .
H52C H 0.3590 0.8684 0.8642 0.040 Uiso 1 1 calc R U . . .
C53C C 0.3604(4) 0.8376(4) 0.9080(3) 0.034(3) Uani 1 1 d . . . . .
H53C H 0.3343 0.8476 0.9127 0.041 Uiso 1 1 calc R U . . .
C54C C 0.3835(3) 0.8120(4) 0.9305(3) 0.034(3) Uani 1 1 d . . . . .
H54C H 0.3732 0.8041 0.9508 0.041 Uiso 1 1 calc R U . . .
C55C C 0.4226(3) 0.7968(3) 0.9241(3) 0.025(3) Uani 1 1 d . . . . .
C56C C 0.4366(3) 0.8075(4) 0.8928(3) 0.032(3) Uani 1 1 d . . . . .
C61C C 0.4758(4) 0.7918(4) 0.8862(3) 0.034(3) Uani 1 1 d . . . . .
H61C H 0.4855 0.7989 0.8655 0.041 Uiso 1 1 calc R U . . .
C62C C 0.4996(4) 0.7669(4) 0.9087(3) 0.031(3) Uani 1 1 d . . . . .
H62C H 0.5250 0.7559 0.9031 0.038 Uiso 1 1 calc R U . . .
C63C C 0.4871(3) 0.7572(4) 0.9401(3) 0.031(3) Uani 1 1 d . . . . .
H63C H 0.5044 0.7408 0.9561 0.037 Uiso 1 1 calc R U . . .
C64C C 0.4483(3) 0.7723(4) 0.9476(3) 0.031(3) Uani 1 1 d . . . . .
N11D N 0.5488(3) 0.8338(3) 0.9898(3) 0.035(2) Uani 1 1 d . . . . .
C12D C 0.5349(3) 0.8549(3) 0.9617(3) 0.026(3) Uani 1 1 d . . . . .
C13D C 0.5554(4) 0.8542(4) 0.9331(3) 0.040(3) Uani 1 1 d . . . . .
H13D H 0.5449 0.8700 0.9136 0.048 Uiso 1 1 calc R U . . .
C14D C 0.5915(4) 0.8301(4) 0.9337(4) 0.045(3) Uani 1 1 d . . . . .
H14D H 0.6061 0.8288 0.9147 0.054 Uiso 1 1 calc R U . . .
C15D C 0.6055(4) 0.8082(5) 0.9626(4) 0.057(4) Uani 1 1 d . . . . .
H15D H 0.6299 0.7911 0.9637 0.069 Uiso 1 1 calc R U . . .
C16D C 0.5837(4) 0.8113(4) 0.9906(4) 0.052(4) Uani 1 1 d . . . . .
H16D H 0.5941 0.7968 1.0106 0.062 Uiso 1 1 calc R U . . .
N21D N 0.4382(3) 0.8887(3) 0.9815(2) 0.0202(19) Uani 1 1 d . . . . .
N22D N 0.4748(2) 0.8688(3) 0.9890(2) 0.0206(19) Uani 1 1 d . . . . .
C23D C 0.4955(3) 0.8749(3) 0.9622(3) 0.027(3) Uani 1 1 d . . . . .
C24D C 0.4715(3) 0.8990(3) 0.9381(3) 0.026(3) Uani 1 1 d . . . . .
H24D H 0.4787 0.9082 0.9170 0.032 Uiso 1 1 calc R U . . .
C25D C 0.4354(4) 0.9069(3) 0.9508(3) 0.028(3) Uani 1 1 d . . . . .
H25D H 0.4126 0.9224 0.9400 0.033 Uiso 1 1 calc R U . . .
C26D C 0.4079(3) 0.8883(3) 1.0047(3) 0.026(2) Uani 1 1 d . . . . .
H26G H 0.4097 0.8597 1.0171 0.032 Uiso 1 1 calc R U . . .
H26H H 0.3804 0.8901 0.9922 0.032 Uiso 1 1 calc R U . . .
N31D N 0.2680(3) 0.4728(3) 0.8445(2) 0.034(2) Uani 1 1 d . . . . .
C32D C 0.2522(4) 0.4963(4) 0.8183(3) 0.033(3) Uani 1 1 d . . . . .
C33D C 0.2736(4) 0.5072(4) 0.7923(3) 0.044(3) Uani 1 1 d . . . . .
H33D H 0.2609 0.5238 0.7740 0.052 Uiso 1 1 calc R U . . .
C34D C 0.3144(4) 0.4938(4) 0.7929(3) 0.044(3) Uani 1 1 d . . . . .
H34D H 0.3303 0.5017 0.7755 0.053 Uiso 1 1 calc R U . . .
C35D C 0.3301(4) 0.4693(5) 0.8188(4) 0.048(4) Uani 1 1 d . . . . .
H35D H 0.3571 0.4582 0.8194 0.058 Uiso 1 1 calc R U . . .
C36D C 0.3071(4) 0.4600(5) 0.8450(3) 0.046(4) Uani 1 1 d . . . . .
H36D H 0.3195 0.4442 0.8638 0.055 Uiso 1 1 calc R U . . .
N41D N 0.1509(3) 0.5080(3) 0.8401(2) 0.033(2) Uani 1 1 d . . . . .
N42D N 0.1910(3) 0.4970(3) 0.8468(2) 0.033(2) Uani 1 1 d . . . . .
C43D C 0.2088(4) 0.5072(4) 0.8195(3) 0.034(3) Uani 1 1 d . . . . .
C44D C 0.1810(5) 0.5259(5) 0.7954(3) 0.052(4) Uani 1 1 d . . . . .
H44D H 0.1861 0.5363 0.7740 0.063 Uiso 1 1 calc R U . . .
C45D C 0.1442(4) 0.5264(5) 0.8091(3) 0.049(4) Uani 1 1 d . . . . .
H45D H 0.1189 0.5375 0.7988 0.058 Uiso 1 1 calc R U . . .
C46D C 0.1223(4) 0.5050(4) 0.8652(3) 0.035(3) Uani 1 1 d . . . . .
H46G H 0.1267 0.4763 0.8772 0.042 Uiso 1 1 calc R U . . .
H46H H 0.0941 0.5048 0.8539 0.042 Uiso 1 1 calc R U . . .
C51D C 0.4135(3) 0.9270(3) 1.0294(3) 0.025(2) Uani 1 1 d . . . . .
C52D C 0.4386(4) 0.9625(3) 1.0256(3) 0.029(3) Uani 1 1 d . . . . .
H52D H 0.4535 0.9636 1.0067 0.034 Uiso 1 1 calc R U . . .
C53D C 0.4430(3) 0.9975(3) 1.0490(3) 0.027(3) Uani 1 1 d . . . . .
H53D H 0.4606 1.0218 1.0457 0.032 Uiso 1 1 calc R U . . .
C54D C 0.4223(3) 0.9967(3) 1.0763(3) 0.025(2) Uani 1 1 d . . . . .
H54D H 0.4261 1.0201 1.0922 0.030 Uiso 1 1 calc R U . . .
C55D C 0.3946(3) 0.9607(4) 1.0816(3) 0.027(3) Uani 1 1 d . . . . .
C56D C 0.3903(3) 0.9251(3) 1.0580(3) 0.024(2) Uani 1 1 d . . . . .
C61D C 0.3644(3) 0.8888(3) 1.0636(3) 0.028(3) Uani 1 1 d . . . . .
H61D H 0.3603 0.8657 1.0475 0.033 Uiso 1 1 calc R U . . .
C62D C 0.3455(3) 0.8869(4) 1.0914(3) 0.028(3) Uani 1 1 d . . . . .
H62D H 0.3286 0.8620 1.0949 0.033 Uiso 1 1 calc R U . . .
C63D C 0.3501(3) 0.9201(4) 1.1150(3) 0.028(3) Uani 1 1 d . . . . .
H63D H 0.3371 0.9174 1.1348 0.033 Uiso 1 1 calc R U . . .
C64D C 0.3736(3) 0.9579(4) 1.1101(3) 0.025(2) Uani 1 1 d . . . . .
N11E N 0.0790(3) 0.9303(3) 0.8391(2) 0.030(2) Uani 1 1 d . . . . .
C12E C 0.1015(4) 0.8928(4) 0.8448(3) 0.030(3) Uani 1 1 d . . . . .
C13E C 0.0901(4) 0.8516(4) 0.8311(3) 0.038(3) Uani 1 1 d . . . . .
H13E H 0.1064 0.8259 0.8363 0.046 Uiso 1 1 calc R U . . .
C14E C 0.0553(4) 0.8491(5) 0.8100(4) 0.051(4) Uani 1 1 d . . . . .
H14E H 0.0467 0.8215 0.8001 0.061 Uiso 1 1 calc R U . . .
C15E C 0.0326(4) 0.8871(5) 0.8032(3) 0.048(4) Uani 1 1 d . . . . .
H15E H 0.0081 0.8860 0.7884 0.057 Uiso 1 1 calc R U . . .
C16E C 0.0454(4) 0.9268(4) 0.8177(3) 0.044(3) Uani 1 1 d . . . . .
H16E H 0.0297 0.9529 0.8124 0.053 Uiso 1 1 calc R U . . .
N21E N 0.1862(3) 0.9373(3) 0.8952(2) 0.026(2) Uani 1 1 d . . . . .
N22E N 0.1486(3) 0.9409(3) 0.8780(2) 0.024(2) Uani 1 1 d . . . . .
C23E C 0.1397(4) 0.8999(3) 0.8660(3) 0.026(3) Uani 1 1 d . . . . .
C24E C 0.1716(4) 0.8706(4) 0.8764(3) 0.032(3) Uani 1 1 d . . . . .
H24E H 0.1730 0.8396 0.8716 0.038 Uiso 1 1 calc R U . . .
C25E C 0.2000(4) 0.8954(4) 0.8946(3) 0.029(3) Uani 1 1 d . . . . .
H25E H 0.2253 0.8848 0.9053 0.035 Uiso 1 1 calc R U . . .
C26E C 0.2043(3) 0.9738(4) 0.9151(3) 0.028(3) Uani 1 1 d . . . . .
H26I H 0.1971 1.0024 0.9037 0.034 Uiso 1 1 calc R U . . .
H26J H 0.2344 0.9708 0.9172 0.034 Uiso 1 1 calc R U . . .
N31E N 0.2038(3) 0.4005(3) 0.8617(2) 0.036(2) Uani 1 1 d . . . . .
C32E C 0.2236(4) 0.3632(4) 0.8721(3) 0.042(3) Uani 1 1 d . . . . .
C33E C 0.2091(5) 0.3213(4) 0.8646(4) 0.052(4) Uani 1 1 d . . . . .
H33E H 0.2243 0.2958 0.8723 0.063 Uiso 1 1 calc R U . . .
C34E C 0.1729(5) 0.3166(4) 0.8460(3) 0.053(4) Uani 1 1 d . . . . .
H34E H 0.1621 0.2877 0.8410 0.063 Uiso 1 1 calc R U . . .
C35E C 0.1514(4) 0.3543(4) 0.8340(3) 0.041(3) Uani 1 1 d . . . . .
H35E H 0.1264 0.3521 0.8201 0.049 Uiso 1 1 calc R U . . .
C36E C 0.1684(4) 0.3953(4) 0.8435(3) 0.039(3) Uani 1 1 d . . . . .
H36E H 0.1536 0.4214 0.8363 0.047 Uiso 1 1 calc R U . . .
N41E N 0.3065(3) 0.4107(4) 0.9225(3) 0.046(3) Uani 1 1 d . . . . .
N42E N 0.2693(3) 0.4126(3) 0.9050(2) 0.036(2) Uani 1 1 d . . . . .
C43E C 0.2619(4) 0.3702(4) 0.8927(3) 0.041(3) Uani 1 1 d . . . . .
C44E C 0.2946(5) 0.3431(5) 0.9033(4) 0.066(5) Uani 1 1 d . . . . .
H44E H 0.2971 0.3122 0.8987 0.079 Uiso 1 1 calc R U . . .
C45E C 0.3226(5) 0.3693(5) 0.9218(4) 0.065(5) Uani 1 1 d . . . . .
H45E H 0.3485 0.3601 0.9322 0.079 Uiso 1 1 calc R U . . .
C46E C 0.3218(4) 0.4484(4) 0.9432(3) 0.038(3) Uani 1 1 d . . . . .
H46I H 0.3153 0.4766 0.9310 0.045 Uiso 1 1 calc R U . . .
H46J H 0.3519 0.4463 0.9477 0.045 Uiso 1 1 calc R U . . .
C51E C 0.1900(3) 0.9749(3) 0.9498(3) 0.023(2) Uani 1 1 d . . . . .
C52E C 0.1663(3) 0.9415(3) 0.9601(3) 0.025(2) Uani 1 1 d . . . . .
H52E H 0.1597 0.9167 0.9459 0.030 Uiso 1 1 calc R U . . .
C53E C 0.1511(3) 0.9433(4) 0.9919(3) 0.029(3) Uani 1 1 d . . . . .
H53E H 0.1348 0.9197 0.9990 0.035 Uiso 1 1 calc R U . . .
C54E C 0.1601(3) 0.9795(4) 1.0121(3) 0.029(3) Uani 1 1 d . . . . .
H54E H 0.1489 0.9815 1.0328 0.035 Uiso 1 1 calc R U . . .
C55E C 0.1856(3) 1.0135(4) 1.0028(3) 0.026(2) Uani 1 1 d . . . . .
C56E C 0.2018(3) 1.0116(3) 0.9714(3) 0.026(2) Uani 1 1 d . . . . .
C61E C 0.2283(3) 1.0455(4) 0.9625(3) 0.033(3) Uani 1 1 d . . . . .
H61E H 0.2395 1.0445 0.9418 0.040 Uiso 1 1 calc R U . . .
C62E C 0.2379(4) 1.0806(4) 0.9850(4) 0.050(4) Uani 1 1 d . . . . .
H62E H 0.2556 1.1036 0.9792 0.060 Uiso 1 1 calc R U . . .
C63E C 0.2227(4) 1.0824(4) 1.0146(3) 0.039(3) Uani 1 1 d . . . . .
H63E H 0.2304 1.1065 1.0292 0.047 Uiso 1 1 calc R U . . .
C64E C 0.1966(4) 1.0505(4) 1.0244(3) 0.036(3) Uani 1 1 d . . . . .
N11F N 0.5328(3) 0.9036(3) 1.0468(2) 0.026(2) Uani 1 1 d . . . . .
C12F C 0.5192(3) 0.9177(3) 1.0755(3) 0.025(2) Uani 1 1 d . . . . .
C13F C 0.5334(4) 0.9564(4) 1.0906(3) 0.037(3) Uani 1 1 d . . . . .
H13F H 0.5237 0.9658 1.1108 0.044 Uiso 1 1 calc R U . . .
C14F C 0.5619(4) 0.9817(4) 1.0763(3) 0.040(3) Uani 1 1 d . . . . .
H14F H 0.5722 1.0085 1.0865 0.048 Uiso 1 1 calc R U . . .
C15F C 0.5751(4) 0.9673(4) 1.0469(3) 0.037(3) Uani 1 1 d . . . . .
H15F H 0.5945 0.9842 1.0363 0.045 Uiso 1 1 calc R U . . .
C16F C 0.5596(3) 0.9274(4) 1.0329(3) 0.033(3) Uani 1 1 d . . . . .
H16F H 0.5688 0.9172 1.0127 0.040 Uiso 1 1 calc R U . . .
N21F N 0.4482(3) 0.8342(3) 1.0903(2) 0.023(2) Uani 1 1 d . . . . .
N22F N 0.4761(3) 0.8525(3) 1.0721(2) 0.023(2) Uani 1 1 d . . . . .
C23F C 0.4889(3) 0.8899(4) 1.0888(3) 0.026(2) Uani 1 1 d . . . . .
C24F C 0.4696(4) 0.8941(4) 1.1178(3) 0.035(3) Uani 1 1 d . . . . .
H24F H 0.4733 0.9170 1.1341 0.042 Uiso 1 1 calc R U . . .
C25F C 0.4442(4) 0.8583(4) 1.1176(3) 0.032(3) Uani 1 1 d . . . . .
H25F H 0.4266 0.8515 1.1341 0.038 Uiso 1 1 calc R U . . .
C26F C 0.4283(3) 0.7917(3) 1.0810(3) 0.023(2) Uani 1 1 d . . . . .
H26K H 0.4250 0.7890 1.0565 0.028 Uiso 1 1 calc R U . . .
H26L H 0.4007 0.7915 1.0887 0.028 Uiso 1 1 calc R U . . .
N31F N 0.1225(3) 1.0428(3) 0.8954(2) 0.028(2) Uani 1 1 d . . . . .
C32F C 0.1084(3) 1.0459(3) 0.9256(3) 0.027(3) Uani 1 1 d . . . . .
C33F C 0.1204(4) 1.0802(4) 0.9470(3) 0.034(3) Uani 1 1 d . . . . .
H33F H 0.1112 1.0812 0.9685 0.040 Uiso 1 1 calc R U . . .
C34F C 0.1460(4) 1.1133(4) 0.9373(4) 0.044(3) Uani 1 1 d . . . . .
H34F H 0.1539 1.1374 0.9519 0.053 Uiso 1 1 calc R U . . .
C35F C 0.1596(4) 1.1111(4) 0.9071(4) 0.046(3) Uani 1 1 d . . . . .
H35F H 0.1767 1.1338 0.8998 0.055 Uiso 1 1 calc R U . . .
C36F C 0.1480(4) 1.0750(4) 0.8867(3) 0.036(3) Uani 1 1 d . . . . .
H36F H 0.1584 1.0728 0.8657 0.044 Uiso 1 1 calc R U . . .
N41F N 0.0418(3) 0.9537(3) 0.9220(2) 0.028(2) Uani 1 1 d . . . . .
N42F N 0.0712(3) 0.9784(3) 0.9103(2) 0.024(2) Uani 1 1 d . . . . .
C43F C 0.0791(4) 1.0103(3) 0.9326(3) 0.029(3) Uani 1 1 d . . . . .
C44F C 0.0559(4) 1.0060(4) 0.9586(3) 0.034(3) Uani 1 1 d . . . . .
H44F H 0.0566 1.0244 0.9778 0.041 Uiso 1 1 calc R U . . .
C45F C 0.0315(4) 0.9699(4) 0.9513(3) 0.038(3) Uani 1 1 d . . . . .
H45F H 0.0114 0.9583 0.9641 0.046 Uiso 1 1 calc R U . . .
C46F C 0.0262(4) 0.9126(3) 0.9057(3) 0.029(3) Uani 1 1 d . . . . .
H46K H 0.0258 0.9161 0.8813 0.035 Uiso 1 1 calc R U . . .
H46L H -0.0023 0.9078 0.9107 0.035 Uiso 1 1 calc R U . . .
C51F C 0.4519(3) 0.7521(3) 1.0957(3) 0.023(2) Uani 1 1 d . . . . .
C52F C 0.4852(3) 0.7563(4) 1.1182(3) 0.028(3) Uani 1 1 d . . . . .
H52F H 0.4941 0.7852 1.1254 0.034 Uiso 1 1 calc R U . . .
C53F C 0.5069(4) 0.7184(4) 1.1311(3) 0.033(3) Uani 1 1 d . . . . .
H53F H 0.5296 0.7218 1.1475 0.039 Uiso 1 1 calc R U . . .
C54F C 0.4951(3) 0.6771(4) 1.1201(3) 0.033(3) Uani 1 1 d . . . . .
H54F H 0.5105 0.6519 1.1282 0.040 Uiso 1 1 calc R U . . .
C55F C 0.0395(3) 0.8293(3) 0.9031(3) 0.023(2) Uani 1 1 d . . . . .
C56F C 0.4379(3) 0.7088(3) 1.0851(3) 0.026(3) Uani 1 1 d . . . . .
C61F C 0.4029(3) 0.7030(4) 1.0618(3) 0.026(2) Uani 1 1 d . . . . .
H61F H 0.3867 0.7281 1.0547 0.031 Uiso 1 1 calc R U . . .
C62F C 0.1076(3) 0.8376(4) 0.9503(3) 0.031(3) Uani 1 1 d . . . . .
H62F H 0.1312 0.8408 0.9658 0.037 Uiso 1 1 calc R U . . .
C63F C 0.0840(3) 0.8760(3) 0.9403(3) 0.026(2) Uani 1 1 d . . . . .
H63F H 0.0911 0.9042 0.9501 0.031 Uiso 1 1 calc R U . . .
C64F C 0.0509(3) 0.8725(4) 0.9164(3) 0.029(3) Uani 1 1 d . . . . .
O1S O 0.2230(6) 0.7483(6) 0.9225(4) 0.143(7) Uani 1 1 d . . . . .
H1S H 0.2277 0.7640 0.9397 0.215 Uiso 1 1 calc R U . . .
C2S C 0.2391(6) 0.7051(5) 0.9288(4) 0.072(5) Uani 1 1 d . . . . .
H2S1 H 0.2651 0.7073 0.9430 0.108 Uiso 1 1 calc R U . . .
H2S2 H 0.2438 0.6909 0.9077 0.108 Uiso 1 1 calc R U . . .
H2S3 H 0.2198 0.6873 0.9400 0.108 Uiso 1 1 calc R U . . .
O11S O 0.3451(3) 0.7958(3) 0.0106(3) 0.058(3) Uani 1 1 d . . . . .
H11S H 0.3700 0.7912 0.0091 0.088 Uiso 1 1 calc R U . . .
C12S C 0.3230(5) 0.7589(6) -0.0005(4) 0.067(5) Uani 1 1 d . . . . .
H12A H 0.3043 0.7507 0.0158 0.101 Uiso 1 1 calc R U . . .
H12B H 0.3417 0.7340 -0.0033 0.101 Uiso 1 1 calc R U . . .
H12C H 0.3073 0.7656 -0.0219 0.101 Uiso 1 1 calc R U . . .
O21S O 0.4171(5) 0.6972(5) 0.6264(3) 0.108(5) Uani 1 1 d . . . . .
H21S H 0.4332 0.7139 0.6173 0.162 Uiso 1 1 calc R U . . .
C22S C 0.4389(5) 0.6580(7) 0.6395(6) 0.103(7) Uani 1 1 d . . . . .
H22A H 0.4632 0.6671 0.6540 0.154 Uiso 1 1 calc R U . . .
H22B H 0.4472 0.6401 0.6210 0.154 Uiso 1 1 calc R U . . .
H22C H 0.4211 0.6402 0.6522 0.154 Uiso 1 1 calc R U . . .
O31S O 0.1489(6) 0.2048(5) 1.0033(4) 0.142(7) Uani 1 1 d D . . . .
H31S H 0.1608 0.2030 0.9860 0.213 Uiso 1 1 calc R U . . .
C32S C 0.1066(6) 0.1897(7) 0.9961(5) 0.093(6) Uani 1 1 d D . . . .
H32A H 0.1054 0.1573 0.9987 0.139 Uiso 1 1 calc R U . . .
H32B H 0.0964 0.1978 0.9732 0.139 Uiso 1 1 calc R U . . .
H32C H 0.0897 0.2040 1.0116 0.139 Uiso 1 1 calc R U . . .
O41S O 0.6447(4) 0.8756(5) 0.0373(3) 0.099(5) Uani 1 1 d D . . . .
H41S H 0.6499 0.8891 0.0200 0.149 Uiso 1 1 calc R U . . .
C42S C 0.6650(6) 0.8974(7) 0.0659(4) 0.113(8) Uani 1 1 d D . . . .
H42A H 0.6792 0.9239 0.0589 0.170 Uiso 1 1 calc R U . . .
H42B H 0.6848 0.8769 0.0776 0.170 Uiso 1 1 calc R U . . .
H42C H 0.6448 0.9063 0.0808 0.170 Uiso 1 1 calc R U . . .
O51S O 0.2927(5) 0.8646(5) 0.9841(4) 0.122(5) Uiso 1 1 d D U . . .
C52S C 0.2522(6) 0.8465(8) 0.9735(6) 0.122(8) Uiso 1 1 d D U . . .
O1X O 0.0739(3) 0.0890(4) 0.1968(2) 0.064(3) Uani 1 1 d . . . . .
O2X O 0.2449(4) 0.2971(4) 0.1092(3) 0.086(4) Uiso 1 1 d . . . . .
O3X O 0.2327(6) 0.0880(6) 0.8555(5) 0.145(6) Uiso 1 1 d . . . . .
O4X O 0.5724(6) 0.4307(7) 0.0767(5) 0.163(7) Uiso 1 1 d . . . . .
O5X O 0.3406(8) 0.7320(9) 0.5935(6) 0.091(8) Uiso 0.5 1 d . . P . .
O6X O 0.1983(6) 0.7413(6) 0.7396(5) 0.147(6) Uiso 1 1 d . . . . .
O7X O 0.4279(10) 0.9576(11) 0.7304(8) 0.119(10) Uiso 0.5 1 d . . P D 1
O7X' O 0.4115(6) 0.9363(7) 0.6981(5) 0.059(5) Uiso 0.5 1 d . . P E 2
O8X O 0.6096(7) 0.4977(8) 0.1082(6) 0.075(6) Uiso 0.5 1 d . . P . .
O9X O 0.4425(6) 0.6810(7) 0.5630(5) 0.157(7) Uiso 1 1 d . . . . .

loop_
_atom_site_aniso_label
_atom_site_aniso_U_11
_atom_site_aniso_U_22
_atom_site_aniso_U_33
_atom_site_aniso_U_23
_atom_site_aniso_U_13
_atom_site_aniso_U_12
Co1 0.0219(8) 0.0187(7) 0.0342(8) 0.0058(6) 0.0073(6) 0.0040(6)
Co2 0.0220(8) 0.0204(7) 0.0301(8) 0.0062(6) 0.0048(6) 0.0029(6)
Co3 0.0241(8) 0.0236(8) 0.0232(7) 0.0040(6) 0.0086(6) 0.0053(6)
Co4 0.0304(9) 0.0287(8) 0.0284(8) -0.0130(7) 0.0069(7) -0.0049(7)
I1 0.0567(6) 0.0336(4) 0.0330(4) 0.0028(3) 0.0037(4) -0.0177(4)
I2 0.0502(6) 0.0288(4) 0.0818(7) 0.0030(4) 0.0343(5) 0.0047(4)
I3 0.0347(5) 0.0400(5) 0.0682(6) -0.0082(4) 0.0142(4) 0.0086(4)
I4 0.0436(6) 0.0858(8) 0.0646(7) -0.0343(6) -0.0111(5) 0.0174(5)
I5 0.0824(9) 0.0866(9) 0.0688(7) 0.0047(6) 0.0149(6) -0.0107(7)
I6 0.0611(19) 0.083(3) 0.0348(10) 0.0003(11) 0.0062(9) -0.0343(19)
I6' 0.122(6) 0.080(4) 0.0464(15) -0.0121(16) 0.0158(19) -0.061(4)
I7 0.0534(13) 0.0700(14) 0.0616(13) -0.0004(10) -0.0181(10) 0.0305(11)
I8 0.115(3) 0.126(3) 0.111(2) -0.036(2) -0.063(2) 0.036(2)
I8' 0.233(12) 0.230(12) 0.176(9) 0.075(9) 0.042(8) 0.095(10)
I9 0.079(4) 0.068(4) 0.373(14) 0.049(6) -0.104(6) -0.035(3)
N11A 0.029(6) 0.030(5) 0.032(5) -0.006(4) 0.004(4) -0.003(4)
C12A 0.026(6) 0.018(5) 0.034(6) -0.003(5) 0.004(5) 0.000(5)
C13A 0.027(7) 0.040(7) 0.031(6) -0.001(5) 0.006(5) 0.002(6)
C14A 0.037(8) 0.056(9) 0.034(7) 0.003(6) 0.013(6) -0.009(7)
C15A 0.038(8) 0.049(8) 0.054(9) 0.008(7) 0.018(7) -0.012(7)
C16A 0.050(8) 0.024(6) 0.052(8) 0.002(6) 0.012(7) -0.015(6)
N21A 0.024(5) 0.024(5) 0.029(5) -0.004(4) 0.006(4) -0.008(4)
N22A 0.023(5) 0.026(5) 0.026(5) -0.005(4) 0.012(4) -0.010(4)
C23A 0.018(6) 0.024(6) 0.029(6) 0.000(5) -0.003(5) 0.000(5)
C24A 0.026(7) 0.032(6) 0.029(6) -0.010(5) 0.007(5) -0.002(5)
C25A 0.038(7) 0.023(6) 0.037(7) -0.009(5) -0.001(6) -0.006(5)
C26A 0.025(6) 0.025(6) 0.039(7) -0.006(5) 0.015(5) -0.008(5)
N31A 0.023(5) 0.032(5) 0.022(5) 0.010(4) 0.006(4) 0.004(4)
C32A 0.025(6) 0.034(6) 0.018(5) 0.002(5) 0.002(4) 0.011(5)
C33A 0.033(8) 0.056(9) 0.037(7) 0.011(6) 0.009(6) 0.029(7)
C34A 0.026(7) 0.070(10) 0.037(7) 0.000(7) 0.020(6) 0.003(7)
C35A 0.021(6) 0.054(8) 0.032(7) 0.017(6) 0.009(5) 0.003(6)
C36A 0.030(7) 0.044(7) 0.028(6) 0.003(5) 0.004(5) 0.006(6)
N41A 0.030(6) 0.024(5) 0.029(5) 0.001(4) 0.008(4) 0.015(4)
N42A 0.026(5) 0.030(5) 0.027(5) 0.007(4) 0.004(4) 0.009(4)
C43A 0.032(7) 0.028(6) 0.021(6) 0.004(5) 0.005(5) 0.015(5)
C44A 0.054(8) 0.026(6) 0.024(6) 0.002(5) 0.016(6) 0.008(6)
C45A 0.074(10) 0.024(6) 0.028(7) 0.003(5) 0.001(6) 0.015(7)
C46A 0.032(7) 0.016(5) 0.042(7) 0.000(5) 0.003(5) 0.006(5)
C51A 0.037(7) 0.021(6) 0.025(6) -0.007(5) 0.006(5) -0.005(5)
C52A 0.020(6) 0.035(7) 0.041(7) -0.006(5) 0.013(5) -0.007(5)
C53A 0.022(7) 0.031(7) 0.059(8) 0.001(6) 0.014(6) -0.007(5)
C54A 0.023(6) 0.025(6) 0.042(7) 0.000(5) 0.003(5) 0.003(5)
C55A 0.017(6) 0.023(6) 0.041(7) -0.010(5) 0.005(5) 0.004(5)
C56A 0.019(6) 0.018(5) 0.030(6) -0.004(5) 0.005(5) 0.004(4)
C61A 0.030(7) 0.024(6) 0.035(6) 0.000(5) 0.007(5) 0.002(5)
C62A 0.018(6) 0.027(6) 0.045(7) -0.007(5) 0.011(5) 0.006(5)
C63A 0.033(7) 0.026(6) 0.037(7) 0.009(5) 0.009(5) 0.002(5)
C64A 0.023(6) 0.021(6) 0.026(6) -0.008(5) 0.001(5) -0.001(5)
N11B 0.021(5) 0.022(5) 0.026(5) -0.005(4) 0.009(4) 0.004(4)
C12B 0.032(7) 0.019(5) 0.027(6) -0.003(5) 0.009(5) 0.008(5)
C13B 0.037(7) 0.023(6) 0.015(5) -0.007(4) 0.004(5) 0.006(5)
C14B 0.043(8) 0.026(6) 0.037(7) -0.002(5) -0.007(6) 0.011(6)
C15B 0.034(7) 0.036(7) 0.025(6) -0.007(5) 0.007(5) 0.012(6)
C16B 0.038(7) 0.038(7) 0.021(6) 0.002(5) 0.005(5) 0.015(6)
N21B 0.023(5) 0.018(5) 0.038(5) -0.002(4) 0.015(4) 0.004(4)
N22B 0.027(5) 0.023(5) 0.028(5) 0.003(4) 0.013(4) 0.004(4)
C23B 0.030(7) 0.021(6) 0.020(5) -0.001(4) 0.005(5) -0.003(5)
C24B 0.044(8) 0.026(6) 0.025(6) 0.001(5) 0.014(5) 0.000(6)
C25B 0.033(7) 0.026(6) 0.038(7) 0.005(5) 0.016(5) -0.002(5)
C26B 0.017(6) 0.016(5) 0.035(6) -0.009(5) 0.008(5) -0.001(4)
N31B 0.021(5) 0.033(5) 0.045(6) 0.016(5) 0.009(4) 0.007(4)
C32B 0.020(6) 0.027(6) 0.045(7) 0.005(5) 0.004(5) -0.002(5)
C33B 0.047(9) 0.041(8) 0.051(8) 0.017(6) -0.004(7) 0.005(7)
C34B 0.034(8) 0.056(9) 0.073(10) 0.039(8) 0.015(7) 0.026(7)
C35B 0.032(8) 0.050(8) 0.060(9) 0.019(7) 0.018(7) 0.012(6)
C36B 0.028(7) 0.049(8) 0.059(9) 0.020(7) 0.005(6) 0.014(6)
N41B 0.027(5) 0.020(5) 0.030(5) 0.007(4) 0.007(4) 0.003(4)
N42B 0.019(5) 0.034(5) 0.030(5) 0.005(4) 0.004(4) 0.000(4)
C43B 0.027(6) 0.021(6) 0.024(6) 0.001(5) -0.007(5) 0.000(5)
C44B 0.042(8) 0.021(6) 0.034(7) 0.004(5) 0.007(6) -0.007(5)
C45B 0.051(9) 0.021(6) 0.033(7) 0.001(5) 0.017(6) -0.005(6)
C46B 0.014(6) 0.026(6) 0.028(6) 0.005(5) 0.006(4) -0.001(5)
C51B 0.017(6) 0.032(6) 0.030(6) 0.002(5) 0.009(5) 0.005(5)
C52B 0.013(6) 0.031(6) 0.034(6) -0.008(5) 0.006(5) 0.001(5)
C53B 0.033(7) 0.032(6) 0.029(6) -0.009(5) -0.001(5) 0.004(6)
C54B 0.031(7) 0.022(6) 0.037(7) -0.012(5) 0.010(5) 0.002(5)
C55B 0.029(6) 0.024(6) 0.015(5) 0.002(4) 0.006(4) -0.005(5)
C56B 0.022(6) 0.021(5) 0.024(5) -0.005(4) 0.003(4) -0.002(5)
C61B 0.034(7) 0.027(6) 0.024(6) -0.004(5) 0.006(5) 0.006(5)
C62B 0.027(7) 0.030(6) 0.031(6) -0.004(5) 0.007(5) -0.008(5)
C63B 0.029(7) 0.022(6) 0.022(5) 0.006(4) 0.003(5) 0.006(5)
C64B 0.026(6) 0.018(5) 0.031(6) 0.004(5) 0.018(5) 0.004(5)
N11C 0.025(5) 0.029(5) 0.028(5) 0.009(4) 0.008(4) 0.005(4)
C12C 0.032(7) 0.027(6) 0.030(6) -0.002(5) 0.018(5) 0.003(5)
C13C 0.052(9) 0.023(6) 0.041(7) 0.020(5) 0.022(6) 0.009(6)
C14C 0.038(8) 0.048(8) 0.044(8) 0.013(6) 0.008(6) 0.013(7)
C15C 0.043(9) 0.063(10) 0.043(8) 0.021(7) 0.001(6) 0.011(7)
C16C 0.028(7) 0.039(7) 0.037(7) 0.007(6) 0.007(6) 0.005(6)
N21C 0.035(6) 0.037(6) 0.036(6) -0.006(5) 0.014(5) -0.001(5)
N22C 0.026(5) 0.037(6) 0.026(5) 0.002(4) 0.012(4) -0.003(5)
C23C 0.042(7) 0.018(6) 0.026(6) 0.002(5) 0.011(5) 0.003(5)
C24C 0.055(9) 0.032(7) 0.049(8) 0.006(6) 0.024(7) 0.000(6)
C25C 0.061(10) 0.026(7) 0.059(9) -0.008(6) 0.026(8) -0.011(7)
C26C 0.027(7) 0.058(8) 0.028(6) -0.010(6) 0.009(5) -0.014(6)
N31C 0.025(6) 0.040(6) 0.043(6) 0.013(5) 0.006(5) 0.003(5)
C32C 0.028(7) 0.037(7) 0.054(8) 0.011(6) 0.019(6) 0.015(6)
C33C 0.031(8) 0.054(9) 0.081(11) 0.030(8) 0.013(8) 0.027(7)
C34C 0.038(9) 0.081(12) 0.075(11) 0.040(9) -0.005(8) 0.029(9)
C35C 0.033(9) 0.071(11) 0.075(11) 0.019(9) -0.016(7) 0.008(8)
C36C 0.038(8) 0.045(8) 0.052(8) 0.018(7) 0.009(7) 0.010(7)
N41C 0.034(6) 0.015(5) 0.043(6) -0.007(4) 0.017(5) -0.007(4)
N42C 0.035(6) 0.022(5) 0.035(5) 0.008(4) 0.015(5) 0.015(4)
C43C 0.029(7) 0.040(7) 0.036(7) 0.012(6) 0.020(6) 0.008(6)
C44C 0.047(9) 0.021(6) 0.063(9) 0.017(6) 0.031(7) 0.013(6)
C45C 0.056(9) 0.016(6) 0.062(9) 0.000(6) 0.032(8) -0.003(6)
C46C 0.026(6) 0.021(6) 0.030(6) -0.003(5) 0.011(5) 0.002(5)
C51C 0.028(7) 0.027(6) 0.034(6) -0.001(5) 0.011(5) -0.012(5)
C52C 0.020(6) 0.047(7) 0.036(7) -0.008(6) 0.011(5) -0.014(5)
C53C 0.023(7) 0.046(7) 0.033(6) -0.004(6) 0.003(5) -0.004(6)
C54C 0.022(7) 0.040(7) 0.043(7) -0.017(6) 0.016(6) -0.017(5)
C55C 0.031(7) 0.016(5) 0.030(6) -0.006(5) 0.017(5) -0.012(5)
C56C 0.019(6) 0.032(6) 0.048(7) -0.010(6) 0.013(5) -0.001(5)
C61C 0.035(7) 0.036(7) 0.034(7) -0.013(6) 0.014(6) -0.011(6)
C62C 0.028(7) 0.036(7) 0.034(7) -0.009(5) 0.019(5) -0.001(5)
C63C 0.026(7) 0.030(6) 0.038(7) -0.009(5) 0.013(5) -0.006(5)
C64C 0.027(7) 0.021(6) 0.049(7) -0.012(5) 0.017(6) -0.010(5)
N11D 0.031(6) 0.024(5) 0.053(7) 0.010(5) 0.018(5) 0.004(4)
C12D 0.029(7) 0.020(6) 0.031(6) -0.011(5) 0.010(5) -0.006(5)
C13D 0.032(7) 0.053(8) 0.036(7) -0.010(6) 0.016(6) -0.012(6)
C14D 0.036(8) 0.046(8) 0.058(9) -0.009(7) 0.028(7) -0.007(6)
C15D 0.039(9) 0.042(8) 0.099(13) -0.010(8) 0.040(9) 0.009(7)
C16D 0.045(9) 0.035(7) 0.080(11) 0.017(7) 0.026(8) 0.008(7)
N21D 0.020(5) 0.021(4) 0.021(5) 0.001(4) 0.005(4) -0.001(4)
N22D 0.017(5) 0.014(4) 0.032(5) -0.001(4) 0.008(4) 0.005(4)
C23D 0.027(7) 0.012(5) 0.042(7) 0.002(5) 0.006(5) -0.011(5)
C24D 0.032(7) 0.017(5) 0.031(6) 0.000(5) 0.004(5) -0.010(5)
C25D 0.035(7) 0.020(6) 0.027(6) -0.005(5) -0.003(5) -0.001(5)
C26D 0.020(6) 0.020(6) 0.039(7) 0.003(5) 0.005(5) 0.006(5)
N31D 0.035(6) 0.036(6) 0.031(6) -0.017(5) 0.008(4) -0.008(5)
C32D 0.040(8) 0.028(6) 0.034(7) -0.012(5) 0.008(6) -0.005(6)
C33D 0.065(10) 0.025(6) 0.043(8) -0.002(6) 0.017(7) 0.005(6)
C34D 0.045(9) 0.042(8) 0.050(8) -0.019(7) 0.019(7) -0.014(7)
C35D 0.038(8) 0.056(9) 0.052(9) -0.034(7) 0.016(7) -0.007(7)
C36D 0.025(7) 0.065(9) 0.048(8) -0.030(7) 0.009(6) -0.015(7)
N41D 0.023(6) 0.035(6) 0.042(6) -0.011(5) 0.006(4) 0.002(4)
N42D 0.033(6) 0.035(6) 0.033(5) -0.015(4) 0.007(4) 0.000(5)
C43D 0.054(9) 0.022(6) 0.029(6) -0.008(5) 0.017(6) 0.000(6)
C44D 0.063(10) 0.056(9) 0.042(8) -0.005(7) 0.024(7) 0.010(8)
C45D 0.050(9) 0.061(9) 0.036(7) 0.002(7) 0.009(6) 0.024(7)
C46D 0.024(7) 0.035(7) 0.045(7) -0.014(6) 0.000(5) 0.002(5)
C51D 0.025(6) 0.020(6) 0.029(6) -0.007(5) -0.001(5) 0.001(5)
C52D 0.039(7) 0.014(5) 0.035(6) 0.004(5) 0.012(5) 0.000(5)
C53D 0.020(6) 0.021(6) 0.039(7) -0.006(5) 0.003(5) -0.011(5)
C54D 0.022(6) 0.023(6) 0.030(6) -0.005(5) 0.002(5) -0.006(5)
C55D 0.019(6) 0.027(6) 0.036(6) 0.005(5) 0.002(5) 0.005(5)
C56D 0.013(6) 0.017(5) 0.043(7) -0.008(5) 0.002(5) -0.002(4)
C61D 0.033(7) 0.013(5) 0.037(7) -0.010(5) 0.007(5) -0.001(5)
C62D 0.018(6) 0.025(6) 0.039(7) 0.002(5) 0.002(5) -0.006(5)
C63D 0.022(6) 0.027(6) 0.036(6) -0.003(5) 0.013(5) -0.003(5)
C64D 0.019(6) 0.027(6) 0.031(6) -0.008(5) 0.006(5) 0.001(5)
N11E 0.033(6) 0.031(5) 0.025(5) 0.008(4) -0.002(4) 0.001(5)
C12E 0.038(7) 0.031(6) 0.023(6) -0.001(5) 0.013(5) -0.003(6)
C13E 0.058(9) 0.017(6) 0.041(7) -0.006(5) 0.008(6) -0.002(6)
C14E 0.051(9) 0.043(8) 0.058(9) -0.006(7) 0.002(7) -0.015(7)
C15E 0.043(8) 0.055(9) 0.042(8) 0.010(7) -0.016(6) -0.007(7)
C16E 0.053(9) 0.029(7) 0.051(8) 0.009(6) 0.004(7) -0.009(6)
N21E 0.023(5) 0.027(5) 0.027(5) -0.001(4) 0.001(4) 0.008(4)
N22E 0.026(5) 0.025(5) 0.022(5) -0.002(4) 0.004(4) 0.003(4)
C23E 0.039(7) 0.019(6) 0.025(6) 0.004(5) 0.015(5) 0.004(5)
C24E 0.036(7) 0.027(6) 0.037(7) -0.002(5) 0.024(6) 0.010(6)
C25E 0.029(7) 0.028(6) 0.030(6) 0.008(5) 0.005(5) 0.014(5)
C26E 0.018(6) 0.036(7) 0.031(6) 0.008(5) 0.005(5) 0.000(5)
N31E 0.039(6) 0.025(5) 0.044(6) -0.016(5) 0.003(5) 0.006(5)
C32E 0.043(8) 0.042(8) 0.038(7) -0.022(6) -0.005(6) 0.003(6)
C33E 0.064(10) 0.028(7) 0.060(9) -0.011(6) -0.019(8) -0.002(7)
C34E 0.079(11) 0.031(7) 0.045(8) -0.018(6) -0.011(7) -0.015(7)
C35E 0.052(9) 0.034(7) 0.034(7) -0.014(6) -0.007(6) -0.002(6)
C36E 0.049(9) 0.036(7) 0.032(7) -0.014(6) 0.004(6) 0.002(6)
N41E 0.048(7) 0.043(7) 0.045(6) -0.019(5) -0.002(5) 0.004(6)
N42E 0.033(6) 0.033(6) 0.039(6) -0.006(5) -0.007(5) -0.001(5)
C43E 0.040(8) 0.038(7) 0.045(8) -0.018(6) 0.001(6) 0.004(6)
C44E 0.060(10) 0.039(8) 0.094(12) -0.039(8) -0.019(9) 0.022(8)
C45E 0.052(10) 0.052(9) 0.087(12) -0.033(9) -0.020(8) 0.031(8)
C46E 0.031(7) 0.039(7) 0.041(7) -0.022(6) -0.003(6) 0.002(6)
C51E 0.019(6) 0.022(6) 0.027(6) 0.008(5) 0.000(4) 0.008(5)
C52E 0.025(6) 0.021(6) 0.029(6) -0.003(5) 0.000(5) 0.000(5)
C53E 0.022(6) 0.034(6) 0.032(6) 0.004(5) 0.009(5) -0.005(5)
C54E 0.035(7) 0.027(6) 0.025(6) -0.004(5) 0.006(5) 0.004(5)
C55E 0.024(6) 0.024(6) 0.031(6) 0.000(5) -0.003(5) 0.006(5)
C56E 0.014(6) 0.020(6) 0.042(7) 0.011(5) -0.003(5) 0.001(5)
C61E 0.027(7) 0.036(7) 0.035(7) 0.009(5) 0.000(5) -0.004(5)
C62E 0.052(9) 0.026(7) 0.068(10) 0.007(7) -0.013(7) -0.012(6)
C63E 0.045(8) 0.033(7) 0.036(7) -0.006(6) -0.010(6) -0.007(6)
C64E 0.031(7) 0.034(7) 0.042(7) -0.005(6) -0.009(6) 0.005(6)
N11F 0.020(5) 0.020(5) 0.039(6) 0.008(4) 0.003(4) 0.005(4)
C12F 0.022(6) 0.017(5) 0.035(6) 0.009(5) -0.001(5) 0.004(5)
C13F 0.041(8) 0.020(6) 0.047(7) 0.003(5) -0.004(6) -0.001(6)
C14F 0.040(8) 0.030(7) 0.049(8) 0.004(6) -0.003(6) -0.004(6)
C15F 0.032(7) 0.031(7) 0.047(8) 0.022(6) -0.006(6) -0.009(6)
C16F 0.014(6) 0.037(7) 0.048(7) 0.013(6) 0.004(5) -0.002(5)
N21F 0.022(5) 0.024(5) 0.023(5) -0.004(4) 0.007(4) 0.001(4)
N22F 0.023(5) 0.022(5) 0.026(5) -0.004(4) 0.004(4) -0.001(4)
C23F 0.020(6) 0.029(6) 0.029(6) 0.005(5) 0.000(5) 0.005(5)
C24F 0.026(7) 0.038(7) 0.040(7) -0.010(6) 0.000(5) 0.001(6)
C25F 0.036(7) 0.030(6) 0.030(6) -0.001(5) 0.008(5) 0.000(6)
C26F 0.024(6) 0.024(6) 0.024(6) 0.004(4) 0.012(5) -0.001(5)
N31F 0.025(5) 0.025(5) 0.035(5) 0.003(4) 0.003(4) 0.000(4)
C32F 0.023(6) 0.022(6) 0.037(7) 0.001(5) 0.004(5) 0.010(5)
C33F 0.034(7) 0.021(6) 0.045(7) -0.006(5) 0.004(6) 0.014(5)
C34F 0.032(8) 0.030(7) 0.071(10) -0.011(6) 0.008(7) -0.003(6)
C35F 0.038(8) 0.028(7) 0.076(10) -0.008(7) 0.021(7) -0.001(6)
C36F 0.028(7) 0.030(6) 0.054(8) -0.002(6) 0.017(6) -0.005(5)
N41F 0.020(5) 0.025(5) 0.040(6) 0.007(4) 0.010(4) 0.004(4)
N42F 0.020(5) 0.023(5) 0.029(5) 0.004(4) 0.003(4) 0.002(4)
C43F 0.037(7) 0.015(5) 0.034(6) 0.004(5) 0.004(5) 0.009(5)
C44F 0.036(7) 0.024(6) 0.044(7) 0.009(5) 0.010(6) 0.004(5)
C45F 0.055(9) 0.029(7) 0.034(7) 0.005(5) 0.019(6) 0.007(6)
C46F 0.031(7) 0.024(6) 0.034(6) 0.006(5) 0.008(5) 0.003(5)
C51F 0.017(6) 0.023(6) 0.030(6) 0.003(5) 0.012(5) 0.000(5)
C52F 0.031(7) 0.020(6) 0.033(6) 0.001(5) 0.002(5) -0.005(5)
C53F 0.027(7) 0.036(7) 0.032(6) 0.008(5) -0.008(5) 0.000(5)
C54F 0.026(7) 0.038(7) 0.033(6) 0.011(5) -0.004(5) -0.001(5)
C55F 0.015(6) 0.020(5) 0.034(6) 0.008(5) 0.003(5) -0.007(4)
C56F 0.025(6) 0.020(6) 0.036(6) 0.001(5) 0.013(5) -0.003(5)
C61F 0.016(6) 0.026(6) 0.036(6) 0.003(5) 0.004(5) 0.004(5)
C62F 0.026(7) 0.022(6) 0.042(7) 0.005(5) -0.007(5) -0.002(5)
C63F 0.032(7) 0.018(5) 0.029(6) 0.003(5) 0.007(5) -0.002(5)
C64F 0.030(7) 0.022(6) 0.037(7) 0.001(5) 0.013(5) -0.003(5)
O1S 0.22(2) 0.130(14) 0.083(11) -0.033(10) 0.039(12) -0.003(14)
C2S 0.090(13) 0.049(10) 0.077(12) -0.005(9) 0.005(10) -0.030(10)
O11S 0.038(6) 0.064(7) 0.073(7) -0.036(5) 0.004(5) 0.002(5)
C12S 0.052(10) 0.078(12) 0.074(11) 0.003(9) 0.012(8) -0.001(9)
O21S 0.133(13) 0.103(11) 0.093(10) -0.015(9) 0.035(9) -0.021(10)
C22S 0.042(11) 0.106(17) 0.16(2) 0.008(15) -0.001(12) -0.003(11)
O31S 0.177(18) 0.116(13) 0.120(13) -0.020(10) -0.042(12) 0.091(13)
C32S 0.103(17) 0.091(15) 0.084(14) 0.011(11) 0.010(12) 0.027(13)
O41S 0.076(9) 0.131(12) 0.089(10) 0.035(9) -0.001(7) -0.038(8)
C42S 0.083(15) 0.15(2) 0.101(17) 0.070(16) -0.004(13) -0.027(15)
O1X 0.031(6) 0.094(8) 0.063(6) -0.016(6) -0.012(5) 0.021(5)

loop_
_atom_type_symbol
_atom_type_description
_atom_type_scat_dispersion_real
_atom_type_scat_dispersion_imag
_atom_type_scat_source
C C 0.0033 0.0016 'International Tables Vol C Tables 4.2.6.8 and 6.1.1.4'
H H 0.0000 0.0000 'International Tables Vol C Tables 4.2.6.8 and 6.1.1.4'
N N 0.0061 0.0033 'International Tables Vol C Tables 4.2.6.8 and 6.1.1.4'
O O 0.0106 0.0060 'International Tables Vol C Tables 4.2.6.8 and 6.1.1.4'
Co Co 0.3494 0.9721 'International Tables Vol C Tables 4.2.6.8 and 6.1.1.4'
I I -0.4742 1.8119 'International Tables Vol C Tables 4.2.6.8 and 6.1.1.4'
B B 0.0013 0.0007 'International Tables Vol C Tables 4.2.6.8 and 6.1.1.4'
F F 0.0171 0.0103 'International Tables Vol C Tables 4.2.6.8 and 6.1.1.4'

loop_
_geom_angle_atom_site_label_1
_geom_angle_atom_site_label_2
_geom_angle_atom_site_label_3
_geom_angle
_geom_angle_site_symmetry_1
_geom_angle_site_symmetry_3
N31C Co1 N22D 166.8(3) . .
N31C Co1 N42C 76.4(4) . .
N22D Co1 N42C 100.5(3) . .
N31C Co1 N11D 91.2(4) . .
N22D Co1 N11D 75.9(3) . .
N42C Co1 N11D 89.7(3) . .
N31C Co1 N22F 89.7(4) . .
N22D Co1 N22F 103.5(3) . .
N42C Co1 N22F 99.2(3) . .
N11D Co1 N22F 171.0(3) . .
N31C Co1 N11F 94.2(4) . .
N22D Co1 N11F 89.5(3) . .
N42C Co1 N11F 169.8(3) . .
N11D Co1 N11F 94.5(4) . .
N22F Co1 N11F 76.5(3) . .
N11E Co2 N31F 174.6(3) . .
N11E Co2 N42B 93.4(3) . .
N31F Co2 N42B 91.0(4) . .
N11E Co2 N42F 99.3(3) . .
N31F Co2 N42F 77.2(3) . .
N42B Co2 N42F 160.5(3) . .
N11E Co2 N22E 76.8(3) . .
N31F Co2 N22E 99.2(3) . .
N42B Co2 N22E 102.3(3) . .
N42F Co2 N22E 95.0(3) . .
N11E Co2 N31B 94.9(4) . .
N31F Co2 N31B 89.2(4) . .
N42B Co2 N31B 76.3(3) . .
N42F Co2 N31B 87.8(3) . .
N22E Co2 N31B 171.5(4) . .
N11B Co3 N42A 91.8(3) . .
N11B Co3 N22C 101.7(3) . .
N42A Co3 N22C 160.0(3) . .
N11B Co3 N11C 173.1(3) . .
N42A Co3 N11C 92.4(3) . .
N22C Co3 N11C 75.7(4) . .
N11B Co3 N22B 77.8(3) . .
N42A Co3 N22B 101.7(3) . .
N22C Co3 N22B 95.6(3) . .
N11C Co3 N22B 96.0(3) . .
N11B Co3 N31A 93.2(3) . .
N42A Co3 N31A 75.9(3) . .
N22C Co3 N31A 88.5(3) . .
N11C Co3 N31A 93.1(3) . .
N22B Co3 N31A 170.7(3) . .
N42D Co4 N42E 159.4(4) . .
N42D Co4 N11A 103.1(4) . .
N42E Co4 N11A 90.5(4) . .
N42D Co4 N31D 77.3(4) . .
N42E Co4 N31D 90.9(4) . .
N11A Co4 N31D 173.7(4) . .
N42D Co4 N22A 96.3(4) . .
N42E Co4 N22A 101.6(4) . .
N11A Co4 N22A 78.6(3) . .
N31D Co4 N22A 95.1(3) . .
N42D Co4 N31E 87.7(4) . .
N42E Co4 N31E 76.2(4) . .
N11A Co4 N31E 92.5(4) . .
N31D Co4 N31E 93.8(4) . .
N22A Co4 N31E 170.8(4) . .
F12 B1 F11 122.9(7) . 2_556
F12 B1 F11 122.9(7) . .
F11 B1 F11 114.1(14) 2_556 .
F12 B1 F13 122.4(8) . .
F11 B1 F13 6(2) 2_556 .
F11 B1 F13 114.4(8) . .
F12 B1 F13 122.4(8) . 2_556
F11 B1 F13 114.4(8) 2_556 2_556
F11 B1 F13 6(2) . 2_556
F13 B1 F13 115.3(17) . 2_556
F12 B1 F14 78.9(7) . 2_556
F11 B1 F14 89.3(11) 2_556 2_556
F11 B1 F14 102.8(11) . 2_556
F13 B1 F14 94.8(18) . 2_556
F13 B1 F14 97.1(18) 2_556 2_556
F12 B1 F14 78.9(7) . .
F11 B1 F14 102.8(11) 2_556 .
F11 B1 F14 89.3(11) . .
F13 B1 F14 97.1(18) . .
F13 B1 F14 94.8(18) 2_556 .
F14 B1 F14 157.8(14) 2_556 .
F13 F11 B1 89(6) 2_556 .
F11 F13 B1 85(6) 2_556 .
C16A N11A C12A 116.3(10) . .
C16A N11A Co4 128.1(8) . .
C12A N11A Co4 114.6(7) . .
N11A C12A C13A 123.1(10) . .
N11A C12A C23A 115.2(9) . .
C13A C12A C23A 121.7(10) . .
C14A C13A C12A 118.7(11) . .
C14A C13A H13A 120.7 . .
C12A C13A H13A 120.7 . .
C13A C14A C15A 119.1(12) . .
C13A C14A H14A 120.4 . .
C15A C14A H14A 120.4 . .
C14A C15A C16A 119.1(12) . .
C14A C15A H15A 120.4 . .
C16A C15A H15A 120.4 . .
N11A C16A C15A 123.7(12) . .
N11A C16A H16A 118.2 . .
C15A C16A H16A 118.2 . .
C25A N21A N22A 112.0(9) . .
C25A N21A C26A 124.8(9) . .
N22A N21A C26A 123.0(8) . .
C23A N22A N21A 104.1(8) . .
C23A N22A Co4 111.6(7) . .
N21A N22A Co4 144.3(6) . .
N22A C23A C24A 111.1(9) . .
N22A C23A C12A 119.3(9) . .
C24A C23A C12A 129.2(10) . .
C25A C24A C23A 104.7(10) . .
C25A C24A H24A 127.6 . .
C23A C24A H24A 127.6 . .
N21A C25A C24A 108.1(10) . .
N21A C25A H25A 125.9 . .
C24A C25A H25A 125.9 . .
N21A C26A C51A 111.4(9) . .
N21A C26A H26A 109.4 . .
C51A C26A H26A 109.4 . .
N21A C26A H26B 109.4 . .
C51A C26A H26B 109.4 . .
H26A C26A H26B 108.0 . .
C32A N31A C36A 118.7(9) . .
C32A N31A Co3 115.0(7) . .
C36A N31A Co3 126.3(7) . .
N31A C32A C33A 121.2(11) . .
N31A C32A C43A 115.2(9) . .
C33A C32A C43A 123.6(11) . .
C34A C33A C32A 119.1(12) . .
C34A C33A H33A 120.4 . .
C32A C33A H33A 120.4 . .
C33A C34A C35A 120.0(11) . .
C33A C34A H34A 120.0 . .
C35A C34A H34A 120.0 . .
C36A C35A C34A 118.1(12) . .
C36A C35A H35A 120.9 . .
C34A C35A H35A 120.9 . .
N31A C36A C35A 122.9(11) . .
N31A C36A H36A 118.6 . .
C35A C36A H36A 118.6 . .
N42A N41A C45A 111.8(10) . .
N42A N41A C46A 120.7(9) . .
C45A N41A C46A 126.8(10) . .
N41A N42A C43A 105.6(9) . .
N41A N42A Co3 139.3(7) . .
C43A N42A Co3 114.8(8) . .
N42A C43A C44A 109.9(10) . .
N42A C43A C32A 119.0(10) . .
C44A C43A C32A 131.1(10) . .
C45A C44A C43A 105.2(10) . .
C45A C44A H44A 127.4 . .
C43A C44A H44A 127.4 . .
N41A C45A C44A 107.5(11) . .
N41A C45A H45A 126.2 . .
C44A C45A H45A 126.2 . .
N41A C46A C64A 113.5(9) . .
N41A C46A H46A 108.9 . .
C64A C46A H46A 108.9 . .
N41A C46A H46B 108.9 . .
C64A C46A H46B 108.9 . .
H46A C46A H46B 107.7 . .
C52A C51A C56A 121.2(10) . .
C52A C51A C26A 120.9(10) . .
C56A C51A C26A 117.9(10) . .
C51A C52A C53A 120.8(11) . .
C51A C52A H52A 119.6 . .
C53A C52A H52A 119.6 . .
C54A C53A C52A 120.4(11) . .
C54A C53A H53A 119.8 . .
C52A C53A H53A 119.8 . .
C53A C54A C55A 121.1(11) . .
C53A C54A H54A 119.5 . .
C55A C54A H54A 119.5 . .
C64A C55A C56A 120.2(9) . .
C64A C55A C54A 121.9(10) . .
C56A C55A C54A 117.9(10) . .
C51A C56A C61A 123.9(10) . .
C51A C56A C55A 118.7(9) . .
C61A C56A C55A 117.4(10) . .
C62A C61A C56A 120.9(11) . .
C62A C61A H61A 119.5 . .
C56A C61A H61A 119.5 . .
C61A C62A C63A 121.1(10) . .
C61A C62A H62A 119.5 . .
C63A C62A H62A 119.5 . .
C64A C63A C62A 120.7(10) . .
C64A C63A H63A 119.7 . .
C62A C63A H63A 119.7 . .
C63A C64A C55A 119.7(10) . .
C63A C64A C46A 121.7(10) . .
C55A C64A C46A 118.6(10) . .
C16B N11B C12B 117.3(9) . .
C16B N11B Co3 127.7(7) . .
C12B N11B Co3 115.0(7) . .
C13B C12B N11B 121.2(10) . .
C13B C12B C23B 122.7(10) . .
N11B C12B C23B 115.9(9) . .
C12B C13B C14B 119.5(10) . .
C12B C13B H13B 120.2 . .
C14B C13B H13B 120.2 . .
C15B C14B C13B 119.9(11) . .
C15B C14B H14B 120.1 . .
C13B C14B H14B 120.1 . .
C16B C15B C14B 118.2(11) . .
C16B C15B H15B 120.9 . .
C14B C15B H15B 120.9 . .
N11B C16B C15B 123.8(11) . .
N11B C16B H16B 118.1 . .
C15B C16B H16B 118.1 . .
C25B N21B N22B 111.1(9) . .
C25B N21B C26B 125.4(9) . .
N22B N21B C26B 123.3(8) . .
C23B N22B N21B 105.1(8) . .
C23B N22B Co3 111.3(7) . .
N21B N22B Co3 143.5(7) . .
N22B C23B C24B 110.2(10) . .
N22B C23B C12B 119.6(9) . .
C24B C23B C12B 130.2(10) . .
C25B C24B C23B 104.8(10) . .
C25B C24B H24B 127.6 . .
C23B C24B H24B 127.6 . .
N21B C25B C24B 108.9(10) . .
N21B C25B H25B 125.6 . .
C24B C25B H25B 125.6 . .
N21B C26B C51B 112.8(9) . .
N21B C26B H26C 109.0 . .
C51B C26B H26C 109.0 . .
N21B C26B H26D 109.0 . .
C51B C26B H26D 109.0 . .
H26C C26B H26D 107.8 . .
C32B N31B C36B 118.5(10) . .
C32B N31B Co2 114.6(7) . .
C36B N31B Co2 126.7(8) . .
N31B C32B C33B 122.1(11) . .
N31B C32B C43B 116.6(10) . .
C33B C32B C43B 121.3(11) . .
C32B C33B C34B 118.3(12) . .
C32B C33B H33B 120.9 . .
C34B C33B H33B 120.9 . .
C35B C34B C33B 119.5(12) . .
C35B C34B H34B 120.2 . .
C33B C34B H34B 120.2 . .
C34B C35B C36B 118.6(12) . .
C34B C35B H35B 120.7 . .
C36B C35B H35B 120.7 . .
N31B C36B C35B 122.9(12) . .
N31B C36B H36B 118.5 . .
C35B C36B H36B 118.5 . .
N42B N41B C45B 110.9(9) . .
N42B N41B C46B 121.8(8) . .
C45B N41B C46B 127.3(9) . .
C43B N42B N41B 105.5(8) . .
C43B N42B Co2 114.5(7) . .
N41B N42B Co2 139.3(7) . .
N42B C43B C44B 109.6(10) . .
N42B C43B C32B 117.7(9) . .
C44B C43B C32B 132.7(10) . .
C45B C44B C43B 106.4(10) . .
C45B C44B H44B 126.8 . .
C43B C44B H44B 126.8 . .
C44B C45B N41B 107.7(10) . .
C44B C45B H45B 126.2 . .
N41B C45B H45B 126.2 . .
N41B C46B C64B 114.2(9) . .
N41B C46B H46C 108.7 . .
C64B C46B H46C 108.7 . .
N41B C46B H46D 108.7 . .
C64B C46B H46D 108.7 . .
H46C C46B H46D 107.6 . .
C52B C51B C56B 120.8(10) . .
C52B C51B C26B 119.3(10) . .
C56B C51B C26B 119.9(9) . .
C51B C52B C53B 120.2(11) . .
C51B C52B H52B 119.9 . .
C53B C52B H52B 119.9 . .
C54B C53B C52B 121.0(11) . .
C54B C53B H53B 119.5 . .
C52B C53B H53B 119.5 . .
C53B C54B C55B 121.6(10) . .
C53B C54B H54B 119.2 . .
C55B C54B H54B 119.2 . .
C54B C55B C64B 123.0(10) . .
C54B C55B C56B 117.5(10) . .
C64B C55B C56B 119.5(9) . .
C61B C56B C51B 122.6(10) . .
C61B C56B C55B 118.6(10) . .
C51B C56B C55B 118.8(9) . .
C62B C61B C56B 119.7(10) . .
C62B C61B H61B 120.2 . .
C56B C61B H61B 120.2 . .
C61B C62B C63B 122.2(11) . .
C61B C62B H62B 118.9 . .
C63B C62B H62B 118.9 . .
C64B C63B C62B 120.3(10) . .
C64B C63B H63B 119.8 . .
C62B C63B H63B 119.8 . .
C63B C64B C55B 119.6(9) . .
C63B C64B C46B 122.9(9) . .
C55B C64B C46B 117.5(10) . .
C16C N11C C12C 118.7(10) . .
C16C N11C Co3 125.6(8) . .
C12C N11C Co3 115.5(8) . .
N11C C12C C13C 120.5(11) . .
N11C C12C C23C 115.4(10) . .
C13C C12C C23C 124.1(11) . .
C14C C13C C12C 121.5(12) . .
C14C C13C H13C 119.2 . .
C12C C13C H13C 119.2 . .
C13C C14C C15C 117.4(12) . .
C13C C14C H14C 121.3 . .
C15C C14C H14C 121.3 . .
C16C C15C C14C 119.7(13) . .
C16C C15C H15C 120.2 . .
C14C C15C H15C 120.2 . .
N11C C16C C15C 122.3(12) . .
N11C C16C H16C 118.9 . .
C15C C16C H16C 118.9 . .
C25C N21C N22C 110.1(11) . .
C25C N21C C26C 128.2(12) . .
N22C N21C C26C 121.4(9) . .
C23C N22C N21C 105.1(9) . .
C23C N22C Co3 115.0(7) . .
N21C N22C Co3 138.5(7) . .
N22C C23C C24C 111.0(11) . .
N22C C23C C12C 117.8(10) . .
C24C C23C C12C 131.1(11) . .
C25C C24C C23C 104.5(12) . .
C25C C24C H24C 127.8 . .
C23C C24C H24C 127.8 . .
C24C C25C N21C 109.3(12) . .
C24C C25C H25C 125.4 . .
N21C C25C H25C 125.4 . .
N21C C26C C51C 112.4(10) . .
N21C C26C H26E 109.1 . .
C51C C26C H26E 109.1 . .
N21C C26C H26F 109.1 . .
C51C C26C H26F 109.1 . .
H26E C26C H26F 107.9 . .
C36C N31C C32C 118.5(11) . .
C36C N31C Co1 125.8(8) . .
C32C N31C Co1 115.6(9) . .
N31C C32C C33C 120.0(13) . .
N31C C32C C43C 114.7(11) . .
C33C C32C C43C 125.3(13) . .
C34C C33C C32C 120.4(15) . .
C34C C33C H33C 119.8 . .
C32C C33C H33C 119.8 . .
C33C C34C C35C 120.5(13) . .
C33C C34C H34C 119.7 . .
C35C C34C H34C 119.7 . .
C36C C35C C34C 117.6(14) . .
C36C C35C H35C 121.2 . .
C34C C35C H35C 121.2 . .
N31C C36C C35C 123.0(14) . .
N31C C36C H36C 118.5 . .
C35C C36C H36C 118.5 . .
N42C N41C C45C 110.8(11) . .
N42C N41C C46C 121.2(8) . .
C45C N41C C46C 127.7(11) . .
C43C N42C N41C 106.0(9) . .
C43C N42C Co1 113.4(8) . .
N41C N42C Co1 140.5(7) . .
N42C C43C C44C 110.2(12) . .
N42C C43C C32C 119.6(11) . .
C44C C43C C32C 130.2(12) . .
C45C C44C C43C 104.4(11) . .
C45C C44C H44C 127.8 . .
C43C C44C H44C 127.8 . .
C44C C45C N41C 108.6(12) . .
C44C C45C H45C 125.7 . .
N41C C45C H45C 125.7 . .
N41C C46C C64C 113.3(9) . .
N41C C46C H46E 108.9 . .
C64C C46C H46E 108.9 . .
N41C C46C H46F 108.9 . .
C64C C46C H46F 108.9 . .
H46E C46C H46F 107.7 . .
C52C C51C C56C 118.5(10) . .
C52C C51C C26C 122.9(11) . .
C56C C51C C26C 118.5(10) . .
C53C C52C C51C 123.4(12) . .
C53C C52C H52C 118.3 . .
C51C C52C H52C 118.3 . .
C54C C53C C52C 119.8(12) . .
C54C C53C H53C 120.1 . .
C52C C53C H53C 120.1 . .
C53C C54C C55C 121.1(11) . .
C53C C54C H54C 119.5 . .
C55C C54C H54C 119.5 . .
C64C C55C C54C 122.7(10) . .
C64C C55C C56C 119.1(10) . .
C54C C55C C56C 118.3(11) . .
C51C C56C C61C 122.8(11) . .
C51C C56C C55C 118.8(10) . .
C61C C56C C55C 118.4(11) . .
C62C C61C C56C 121.7(11) . .
C62C C61C H61C 119.1 . .
C56C C61C H61C 119.1 . .
C61C C62C C63C 120.9(11) . .
C61C C62C H62C 119.5 . .
C63C C62C H62C 119.5 . .
C62C C63C C64C 118.9(11) . .
C62C C63C H63C 120.5 . .
C64C C63C H63C 120.5 . .
C55C C64C C63C 120.9(11) . .
C55C C64C C46C 118.5(9) . .
C63C C64C C46C 120.5(11) . .
C16D N11D C12D 118.6(11) . .
C16D N11D Co1 125.7(9) . .
C12D N11D Co1 115.7(7) . .
N11D C12D C13D 122.7(11) . .
N11D C12D C23D 114.6(9) . .
C13D C12D C23D 122.4(11) . .
C14D C13D C12D 118.8(13) . .
C14D C13D H13D 120.6 . .
C12D C13D H13D 120.6 . .
C15D C14D C13D 118.1(12) . .
C15D C14D H14D 120.9 . .
C13D C14D H14D 120.9 . .
C14D C15D C16D 119.9(13) . .
C14D C15D H15D 120.0 . .
C16D C15D H15D 120.0 . .
N11D C16D C15D 121.8(14) . .
N11D C16D H16D 119.1 . .
C15D C16D H16D 119.1 . .
C25D N21D N22D 110.8(8) . .
C25D N21D C26D 128.2(9) . .
N22D N21D C26D 120.9(8) . .
N21D N22D C23D 105.9(8) . .
N21D N22D Co1 140.1(6) . .
C23D N22D Co1 113.6(7) . .
N22D C23D C24D 109.5(10) . .
N22D C23D C12D 119.3(10) . .
C24D C23D C12D 131.1(10) . .
C25D C24D C23D 106.3(10) . .
C25D C24D H24D 126.9 . .
C23D C24D H24D 126.9 . .
N21D C25D C24D 107.5(10) . .
N21D C25D H25D 126.3 . .
C24D C25D H25D 126.3 . .
N21D C26D C51D 111.9(9) . .
N21D C26D H26G 109.2 . .
C51D C26D H26G 109.2 . .
N21D C26D H26H 109.2 . .
C51D C26D H26H 109.2 . .
H26G C26D H26H 107.9 . .
C32D N31D C36D 117.3(11) . .
C32D N31D Co4 116.4(8) . .
C36D N31D Co4 126.2(9) . .
N31D C32D C33D 123.2(12) . .
N31D C32D C43D 113.1(10) . .
C33D C32D C43D 123.6(12) . .
C32D C33D C34D 119.4(13) . .
C32D C33D H33D 120.3 . .
C34D C33D H33D 120.3 . .
C35D C34D C33D 117.5(12) . .
C35D C34D H34D 121.3 . .
C33D C34D H34D 121.3 . .
C34D C35D C36D 120.6(14) . .
C34D C35D H35D 119.7 . .
C36D C35D H35D 119.7 . .
N31D C36D C35D 121.9(14) . .
N31D C36D H36D 119.0 . .
C35D C36D H36D 119.0 . .
N42D N41D C45D 109.9(10) . .
N42D N41D C46D 122.1(10) . .
C45D N41D C46D 127.6(10) . .
C43D N42D N41D 106.3(10) . .
C43D N42D Co4 113.8(8) . .
N41D N42D Co4 139.3(8) . .
N42D C43D C44D 111.1(11) . .
N42D C43D C32D 119.1(11) . .
C44D C43D C32D 129.7(11) . .
C43D C44D C45D 105.3(12) . .
C43D C44D H44D 127.3 . .
C45D C44D H44D 127.3 . .
N41D C45D C44D 107.4(12) . .
N41D C45D H45D 126.3 . .
C44D C45D H45D 126.3 . .
N41D C46D C64D 113.5(10) . 7_567
N41D C46D H46G 108.9 . .
C64D C46D H46G 108.9 7_567 .
N41D C46D H46H 108.9 . .
C64D C46D H46H 108.9 7_567 .
H46G C46D H46H 107.7 . .
C52D C51D C56D 119.7(9) . .
C52D C51D C26D 123.4(10) . .
C56D C51D C26D 116.9(9) . .
C51D C52D C53D 121.6(10) . .
C51D C52D H52D 119.2 . .
C53D C52D H52D 119.2 . .
C54D C53D C52D 120.5(10) . .
C54D C53D H53D 119.7 . .
C52D C53D H53D 119.7 . .
C53D C54D C55D 120.9(10) . .
C53D C54D H54D 119.6 . .
C55D C54D H54D 119.6 . .
C64D C55D C56D 118.6(10) . .
C64D C55D C54D 122.7(10) . .
C56D C55D C54D 118.6(10) . .
C61D C56D C55D 119.1(10) . .
C61D C56D C51D 122.3(9) . .
C55D C56D C51D 118.6(9) . .
C62D C61D C56D 120.5(10) . .
C62D C61D H61D 119.7 . .
C56D C61D H61D 119.7 . .
C61D C62D C63D 121.5(10) . .
C61D C62D H62D 119.3 . .
C63D C62D H62D 119.3 . .
C62D C63D C64D 120.7(10) . .
C62D C63D H63D 119.7 . .
C64D C63D H63D 119.7 . .
C63D C64D C55D 119.5(10) . .
C63D C64D C46D 121.5(10) . 7_567
C55D C64D C46D 119.0(10) . 7_567
C16E N11E C12E 116.6(10) . .
C16E N11E Co2 126.2(8) . .
C12E N11E Co2 117.2(7) . .
N11E C12E C13E 123.5(11) . .
N11E C12E C23E 113.7(10) . .
C13E C12E C23E 122.8(11) . .
C14E C13E C12E 118.3(12) . .
C14E C13E H13E 120.9 . .
C12E C13E H13E 120.9 . .
C13E C14E C15E 119.1(13) . .
C13E C14E H14E 120.4 . .
C15E C14E H14E 120.4 . .
C16E C15E C14E 119.6(13) . .
C16E C15E H15E 120.2 . .
C14E C15E H15E 120.2 . .
N11E C16E C15E 122.8(12) . .
N11E C16E H16E 118.6 . .
C15E C16E H16E 118.6 . .
C25E N21E N22E 111.0(9) . .
C25E N21E C26E 126.7(9) . .
N22E N21E C26E 121.6(8) . .
C23E N22E N21E 105.3(9) . .
C23E N22E Co2 112.7(7) . .
N21E N22E Co2 141.9(7) . .
N22E C23E C24E 109.9(10) . .
N22E C23E C12E 119.0(10) . .
C24E C23E C12E 131.0(10) . .
C25E C24E C23E 105.7(10) . .
C25E C24E H24E 127.1 . .
C23E C24E H24E 127.1 . .
N21E C25E C24E 108.1(10) . .
N21E C25E H25E 126.0 . .
C24E C25E H25E 126.0 . .
N21E C26E C51E 112.3(9) . .
N21E C26E H26I 109.1 . .
C51E C26E H26I 109.1 . .
N21E C26E H26J 109.1 . .
C51E C26E H26J 109.1 . .
H26I C26E H26J 107.9 . .
C36E N31E C32E 116.7(10) . .
C36E N31E Co4 127.2(8) . .
C32E N31E Co4 115.4(8) . .
N31E C32E C33E 123.3(12) . .
N31E C32E C43E 115.1(11) . .
C33E C32E C43E 121.6(12) . .
C34E C33E C32E 119.2(13) . .
C34E C33E H33E 120.4 . .
C32E C33E H33E 120.4 . .
C33E C34E C35E 119.7(12) . .
C33E C34E H34E 120.1 . .
C35E C34E H34E 120.1 . .
C36E C35E C34E 116.7(12) . .
C36E C35E H35E 121.6 . .
C34E C35E H35E 121.6 . .
N31E C36E C35E 124.3(12) . .
N31E C36E H36E 117.9 . .
C35E C36E H36E 117.9 . .
C45E N41E N42E 111.5(11) . .
C45E N41E C46E 127.6(12) . .
N42E N41E C46E 120.2(10) . .
N41E N42E C43E 105.3(10) . .
N41E N42E Co4 137.4(8) . .
C43E N42E Co4 115.2(8) . .
N42E C43E C44E 109.3(11) . .
N42E C43E C32E 116.8(11) . .
C44E C43E C32E 133.9(12) . .
C45E C44E C43E 106.8(12) . .
C45E C44E H44E 126.6 . .
C43E C44E H44E 126.6 . .
N41E C45E C44E 107.1(12) . .
N41E C45E H45E 126.5 . .
C44E C45E H45E 126.5 . .
N41E C46E C64E 111.6(11) . 7_567
N41E C46E H46I 109.3 . .
C64E C46E H46I 109.3 7_567 .
N41E C46E H46J 109.3 . .
C64E C46E H46J 109.3 7_567 .
H46I C46E H46J 108.0 . .
C52E C51E C56E 120.5(10) . .
C52E C51E C26E 120.4(10) . .
C56E C51E C26E 119.1(9) . .
C51E C52E C53E 120.9(10) . .
C51E C52E H52E 119.6 . .
C53E C52E H52E 119.6 . .
C54E C53E C52E 119.4(10) . .
C54E C53E H53E 120.3 . .
C52E C53E H53E 120.3 . .
C53E C54E C55E 120.9(10) . .
C53E C54E H54E 119.5 . .
C55E C54E H54E 119.5 . .
C54E C55E C56E 120.3(10) . .
C54E C55E C64E 121.3(10) . .
C56E C55E C64E 118.4(10) . .
C61E C56E C55E 119.8(10) . .
C61E C56E C51E 122.3(10) . .
C55E C56E C51E 117.9(9) . .
C62E C61E C56E 118.6(12) . .
C62E C61E H61E 120.7 . .
C56E C61E H61E 120.7 . .
C63E C62E C61E 121.7(12) . .
C63E C62E H62E 119.1 . .
C61E C62E H62E 119.1 . .
C62E C63E C64E 122.1(12) . .
C62E C63E H63E 118.9 . .
C64E C63E H63E 118.9 . .
C63E C64E C55E 119.3(12) . .
C63E C64E C46E 124.1(11) . 7_567
C55E C64E C46E 116.5(11) . 7_567
C16F N11F C12F 119.9(10) . .
C16F N11F Co1 125.6(8) . .
C12F N11F Co1 114.3(7) . .
N11F C12F C13F 121.2(10) . .
N11F C12F C23F 116.4(9) . .
C13F C12F C23F 122.4(11) . .
C12F C13F C14F 119.5(12) . .
C12F C13F H13F 120.3 . .
C14F C13F H13F 120.3 . .
C15F C14F C13F 118.8(12) . .
C15F C14F H14F 120.6 . .
C13F C14F H14F 120.6 . .
C14F C15F C16F 118.8(11) . .
C14F C15F H15F 120.6 . .
C16F C15F H15F 120.6 . .
N11F C16F C15F 121.9(12) . .
N11F C16F H16F 119.1 . .
C15F C16F H16F 119.1 . .
C25F N21F N22F 111.2(9) . .
C25F N21F C26F 126.8(9) . .
N22F N21F C26F 121.8(8) . .
C23F N22F N21F 105.0(8) . .
C23F N22F Co1 113.2(7) . .
N21F N22F Co1 141.3(6) . .
N22F C23F C24F 110.3(10) . .
N22F C23F C12F 118.7(10) . .
C24F C23F C12F 130.9(11) . .
C25F C24F C23F 105.1(10) . .
C25F C24F H24F 127.5 . .
C23F C24F H24F 127.5 . .
N21F C25F C24F 108.3(10) . .
N21F C25F H25F 125.8 . .
C24F C25F H25F 125.8 . .
N21F C26F C51F 112.9(9) . .
N21F C26F H26K 109.0 . .
C51F C26F H26K 109.0 . .
N21F C26F H26L 109.0 . .
C51F C26F H26L 109.0 . .
H26K C26F H26L 107.8 . .
C36F N31F C32F 118.1(10) . .
C36F N31F Co2 126.1(8) . .
C32F N31F Co2 115.8(7) . .
N31F C32F C33F 121.0(11) . .
N31F C32F C43F 114.6(10) . .
C33F C32F C43F 124.3(11) . .
C32F C33F C34F 120.0(12) . .
C32F C33F H33F 120.0 . .
C34F C33F H33F 120.0 . .
C35F C34F C33F 119.4(12) . .
C35F C34F H34F 120.3 . .
C33F C34F H34F 120.3 . .
C34F C35F C36F 118.7(12) . .
C34F C35F H35F 120.6 . .
C36F C35F H35F 120.6 . .
N31F C36F C35F 122.7(12) . .
N31F C36F H36F 118.7 . .
C35F C36F H36F 118.7 . .
N42F N41F C45F 111.5(9) . .
N42F N41F C46F 122.4(9) . .
C45F N41F C46F 125.9(9) . .
C43F N42F N41F 104.8(9) . .
C43F N42F Co2 113.9(7) . .
N41F N42F Co2 140.1(7) . .
N42F C43F C44F 111.7(10) . .
N42F C43F C32F 118.2(10) . .
C44F C43F C32F 130.0(11) . .
C45F C44F C43F 105.8(11) . .
C45F C44F H44F 127.1 . .
C43F C44F H44F 127.1 . .
N41F C45F C44F 106.2(11) . .
N41F C45F H45F 126.9 . .
C44F C45F H45F 126.9 . .
N41F C46F C64F 113.3(9) . .
N41F C46F H46K 108.9 . .
C64F C46F H46K 108.9 . .
N41F C46F H46L 108.9 . .
C64F C46F H46L 108.9 . .
H46K C46F H46L 107.7 . .
C52F C51F C56F 119.9(10) . .
C52F C51F C26F 122.5(10) . .
C56F C51F C26F 117.6(10) . .
C51F C52F C53F 120.9(10) . .
C51F C52F H52F 119.5 . .
C53F C52F H52F 119.5 . .
C54F C53F C52F 119.7(11) . .
C54F C53F H53F 120.1 . .
C52F C53F H53F 120.1 . .
C53F C54F C55F 121.8(11) . 7_567
C53F C54F H54F 119.1 . .
C55F C54F H54F 119.1 7_567 .
C54F C55F C56F 118.1(10) 7_567 7_567
C54F C55F C64F 122.2(10) 7_567 .
C56F C55F C64F 119.6(10) 7_567 .
C55F C56F C61F 119.0(10) 7_567 .
C55F C56F C51F 119.4(10) 7_567 .
C61F C56F C51F 121.5(10) . .
C62F C61F C56F 120.7(10) 7_567 .
C62F C61F H61F 119.6 7_567 .
C56F C61F H61F 119.6 . .
C61F C62F C63F 121.3(11) 7_567 .
C61F C62F H62F 119.3 7_567 .
C63F C62F H62F 119.3 . .
C64F C63F C62F 120.1(10) . .
C64F C63F H63F 119.9 . .
C62F C63F H63F 119.9 . .
C63F C64F C55F 119.1(10) . .
C63F C64F C46F 120.5(10) . .
C55F C64F C46F 120.4(10) . .
C2S O1S H1S 109.5 . .
O1S C2S H2S1 109.5 . .
O1S C2S H2S2 109.5 . .
H2S1 C2S H2S2 109.5 . .
O1S C2S H2S3 109.5 . .
H2S1 C2S H2S3 109.5 . .
H2S2 C2S H2S3 109.5 . .
C12S O11S H11S 109.5 . .
O11S C12S H12A 109.5 . .
O11S C12S H12B 109.5 . .
H12A C12S H12B 109.5 . .
O11S C12S H12C 109.5 . .
H12A C12S H12C 109.5 . .
H12B C12S H12C 109.5 . .
C22S O21S H21S 109.5 . .
O21S C22S H22A 109.5 . .
O21S C22S H22B 109.5 . .
H22A C22S H22B 109.5 . .
O21S C22S H22C 109.5 . .
H22A C22S H22C 109.5 . .
H22B C22S H22C 109.5 . .
C32S O31S H31S 109.5 . .
O31S C32S H32A 109.5 . .
O31S C32S H32B 109.5 . .
H32A C32S H32B 109.5 . .
O31S C32S H32C 109.5 . .
H32A C32S H32C 109.5 . .
H32B C32S H32C 109.5 . .
C42S O41S H41S 109.5 . .
O41S C42S H42A 109.5 . .
O41S C42S H42B 109.5 . .
H42A C42S H42B 109.5 . .
O41S C42S H42C 109.5 . .
H42A C42S H42C 109.5 . .
H42B C42S H42C 109.5 . .

loop_
_geom_bond_atom_site_label_1
_geom_bond_atom_site_label_2
_geom_bond_distance
_geom_bond_site_symmetry_2
Co1 N31C 2.134(10) .
Co1 N22D 2.137(9) .
Co1 N42C 2.160(10) .
Co1 N11D 2.173(9) .
Co1 N22F 2.177(8) .
Co1 N11F 2.181(9) .
Co2 N11E 2.108(10) .
Co2 N31F 2.130(9) .
Co2 N42B 2.153(9) .
Co2 N42F 2.159(9) .
Co2 N22E 2.167(9) .
Co2 N31B 2.177(9) .
Co3 N11B 2.117(9) .
Co3 N42A 2.136(9) .
Co3 N22C 2.154(10) .
Co3 N11C 2.155(9) .
Co3 N22B 2.188(8) .
Co3 N31A 2.194(9) .
Co4 N42D 2.107(10) .
Co4 N42E 2.116(10) .
Co4 N11A 2.133(9) .
Co4 N31D 2.138(10) .
Co4 N22A 2.174(9) .
Co4 N31E 2.185(9) .
I8 O1X 2.243(12) .
B1 F12 1.277(8) .
B1 F11 1.341(8) 2_556
B1 F11 1.341(8) .
B1 F13 1.346(8) .
B1 F13 1.346(8) 2_556
B1 F14 1.601(17) 2_556
B1 F14 1.601(17) .
F11 F13 0.13(6) 2_556
F13 F11 0.13(6) 2_556
N11A C16A 1.322(14) .
N11A C12A 1.359(14) .
C12A C13A 1.381(15) .
C12A C23A 1.484(15) .
C13A C14A 1.361(17) .
C13A H13A 0.9500 .
C14A C15A 1.367(18) .
C14A H14A 0.9500 .
C15A C16A 1.377(17) .
C15A H15A 0.9500 .
C16A H16A 0.9500 .
N21A C25A 1.335(14) .
N21A N22A 1.357(11) .
N21A C26A 1.460(13) .
N22A C23A 1.344(13) .
C23A C24A 1.402(15) .
C24A C25A 1.357(16) .
C24A H24A 0.9500 .
C25A H25A 0.9500 .
C26A C51A 1.525(16) .
C26A H26A 0.9900 .
C26A H26B 0.9900 .
N31A C32A 1.345(14) .
N31A C36A 1.349(15) .
C32A C33A 1.401(16) .
C32A C43A 1.436(16) .
C33A C34A 1.374(19) .
C33A H33A 0.9500 .
C34A C35A 1.382(18) .
C34A H34A 0.9500 .
C35A C36A 1.381(15) .
C35A H35A 0.9500 .
C36A H36A 0.9500 .
N41A N42A 1.348(13) .
N41A C45A 1.350(14) .
N41A C46A 1.448(14) .
N42A C43A 1.349(13) .
C43A C44A 1.416(16) .
C44A C45A 1.369(18) .
C44A H44A 0.9500 .
C45A H45A 0.9500 .
C46A C64A 1.511(15) .
C46A H46A 0.9900 .
C46A H46B 0.9900 .
C51A C52A 1.351(15) .
C51A C56A 1.416(15) .
C52A C53A 1.407(17) .
C52A H52A 0.9500 .
C53A C54A 1.354(16) .
C53A H53A 0.9500 .
C54A C55A 1.432(15) .
C54A H54A 0.9500 .
C55A C64A 1.410(15) .
C55A C56A 1.432(15) .
C56A C61A 1.420(15) .
C61A C62A 1.352(15) .
C61A H61A 0.9500 .
C62A C63A 1.402(16) .
C62A H62A 0.9500 .
C63A C64A 1.363(15) .
C63A H63A 0.9500 .
N11B C16B 1.339(14) .
N11B C12B 1.367(13) .
C12B C13B 1.366(15) .
C12B C23B 1.438(15) .
C13B C14B 1.371(16) .
C13B H13B 0.9500 .
C14B C15B 1.365(16) .
C14B H14B 0.9500 .
C15B C16B 1.358(15) .
C15B H15B 0.9500 .
C16B H16B 0.9500 .
N21B C25B 1.332(14) .
N21B N22B 1.368(12) .
N21B C26B 1.427(13) .
N22B C23B 1.350(13) .
C23B C24B 1.413(15) .
C24B C25B 1.364(16) .
C24B H24B 0.9500 .
C25B H25B 0.9500 .
C26B C51B 1.549(14) .
C26B H26C 0.9900 .
C26B H26D 0.9900 .
N31B C32B 1.346(14) .
N31B C36B 1.348(15) .
C32B C33B 1.387(16) .
C32B C43B 1.444(16) .
C33B C34B 1.415(18) .
C33B H33B 0.9500 .
C34B C35B 1.367(17) .
C34B H34B 0.9500 .
C35B C36B 1.387(17) .
C35B H35B 0.9500 .
C36B H36B 0.9500 .
N41B N42B 1.351(12) .
N41B C45B 1.353(14) .
N41B C46B 1.447(13) .
N42B C43B 1.350(13) .
C43B C44B 1.394(15) .
C44B C45B 1.346(17) .
C44B H44B 0.9500 .
C45B H45B 0.9500 .
C46B C64B 1.503(14) .
C46B H46C 0.9900 .
C46B H46D 0.9900 .
C51B C52B 1.345(15) .
C51B C56B 1.415(15) .
C52B C53B 1.418(15) .
C52B H52B 0.9500 .
C53B C54B 1.343(16) .
C53B H53B 0.9500 .
C54B C55B 1.400(15) .
C54B H54B 0.9500 .
C55B C64B 1.409(15) .
C55B C56B 1.458(14) .
C56B C61B 1.409(15) .
C61B C62B 1.357(15) .
C61B H61B 0.9500 .
C62B C63B 1.413(15) .
C62B H62B 0.9500 .
C63B C64B 1.372(15) .
C63B H63B 0.9500 .
N11C C16C 1.317(15) .
N11C C12C 1.344(14) .
C12C C13C 1.399(16) .
C12C C23C 1.444(16) .
C13C C14C 1.325(18) .
C13C H13C 0.9500 .
C14C C15C 1.395(19) .
C14C H14C 0.9500 .
C15C C16C 1.378(17) .
C15C H15C 0.9500 .
C16C H16C 0.9500 .
N21C C25C 1.351(15) .
N21C N22C 1.379(13) .
N21C C26C 1.448(16) .
N22C C23C 1.321(14) .
C23C C24C 1.429(17) .
C24C C25C 1.34(2) .
C24C H24C 0.9500 .
C25C H25C 0.9500 .
C26C C51C 1.505(15) .
C26C H26E 0.9900 .
C26C H26F 0.9900 .
N31C C36C 1.331(17) .
N31C C32C 1.358(15) .
C32C C33C 1.394(17) .
C32C C43C 1.431(18) .
C33C C34C 1.32(2) .
C33C H33C 0.9500 .
C34C C35C 1.38(2) .
C34C H34C 0.9500 .
C35C C36C 1.379(18) .
C35C H35C 0.9500 .
C36C H36C 0.9500 .
N41C N42C 1.339(13) .
N41C C45C 1.349(14) .
N41C C46C 1.430(14) .
N42C C43C 1.326(14) .
C43C C44C 1.419(17) .
C44C C45C 1.345(19) .
C44C H44C 0.9500 .
C45C H45C 0.9500 .
C46C C64C 1.498(15) .
C46C H46E 0.9900 .
C46C H46F 0.9900 .
C51C C52C 1.364(16) .
C51C C56C 1.423(16) .
C52C C53C 1.360(16) .
C52C H52C 0.9500 .
C53C C54C 1.357(17) .
C53C H53C 0.9500 .
C54C C55C 1.416(15) .
C54C H54C 0.9500 .
C55C C64C 1.409(16) .
C55C C56C 1.429(15) .
C56C C61C 1.426(16) .
C61C C62C 1.359(17) .
C61C H61C 0.9500 .
C62C C63C 1.407(15) .
C62C H62C 0.9500 .
C63C C64C 1.417(15) .
C63C H63C 0.9500 .
N11D C16D 1.331(16) .
N11D C12D 1.338(15) .
C12D C13D 1.403(15) .
C12D C23D 1.430(15) .
C13D C14D 1.389(18) .
C13D H13D 0.9500 .
C14D C15D 1.38(2) .
C14D H14D 0.9500 .
C15D C16D 1.406(19) .
C15D H15D 0.9500 .
C16D H16D 0.9500 .
N21D C25D 1.350(13) .
N21D N22D 1.351(11) .
N21D C26D 1.438(13) .
N22D C23D 1.353(13) .
C23D C24D 1.390(15) .
C24D C25D 1.362(16) .
C24D H24D 0.9500 .
C25D H25D 0.9500 .
C26D C51D 1.530(14) .
C26D H26G 0.9900 .
C26D H26H 0.9900 .
N31D C32D 1.329(15) .
N31D C36D 1.341(15) .
C32D C33D 1.369(17) .
C32D C43D 1.473(17) .
C33D C34D 1.399(18) .
C33D H33D 0.9500 .
C34D C35D 1.34(2) .
C34D H34D 0.9500 .
C35D C36D 1.394(18) .
C35D H35D 0.9500 .
C36D H36D 0.9500 .
N41D N42D 1.359(13) .
N41D C45D 1.366(16) .
N41D C46D 1.459(15) .
N42D C43D 1.339(14) .
C43D C44D 1.382(19) .
C44D C45D 1.386(19) .
C44D H44D 0.9500 .
C45D H45D 0.9500 .
C46D C64D 1.492(15) 7_567
C46D H46G 0.9900 .
C46D H46H 0.9900 .
C51D C52D 1.365(15) .
C51D C56D 1.454(15) .
C52D C53D 1.411(15) .
C52D H52D 0.9500 .
C53D C54D 1.357(15) .
C53D H53D 0.9500 .
C54D C55D 1.443(15) .
C54D H54D 0.9500 .
C55D C64D 1.407(15) .
C55D C56D 1.427(15) .
C56D C61D 1.417(15) .
C61D C62D 1.343(15) .
C61D H61D 0.9500 .
C62D C63D 1.374(15) .
C62D H62D 0.9500 .
C63D C64D 1.399(15) .
C63D H63D 0.9500 .
C64D C46D 1.492(15) 7_567
N11E C16E 1.333(16) .
N11E C12E 1.350(14) .
C12E C13E 1.388(16) .
C12E C23E 1.463(16) .
C13E C14E 1.356(19) .
C13E H13E 0.9500 .
C14E C15E 1.374(19) .
C14E H14E 0.9500 .
C15E C16E 1.374(18) .
C15E H15E 0.9500 .
C16E H16E 0.9500 .
N21E C25E 1.338(13) .
N21E N22E 1.358(12) .
N21E C26E 1.450(14) .
N22E C23E 1.340(13) .
C23E C24E 1.399(15) .
C24E C25E 1.350(16) .
C24E H24E 0.9500 .
C25E H25E 0.9500 .
C26E C51E 1.526(15) .
C26E H26I 0.9900 .
C26E H26J 0.9900 .
N31E C36E 1.319(16) .
N31E C32E 1.341(16) .
C32E C33E 1.366(17) .
C32E C43E 1.450(17) .
C33E C34E 1.347(19) .
C33E H33E 0.9500 .
C34E C35E 1.391(18) .
C34E H34E 0.9500 .
C35E C36E 1.387(17) .
C35E H35E 0.9500 .
C36E H36E 0.9500 .
N41E C45E 1.350(17) .
N41E N42E 1.352(14) .
N41E C46E 1.464(15) .
N42E C43E 1.376(15) .
C43E C44E 1.381(18) .
C44E C45E 1.37(2) .
C44E H44E 0.9500 .
C45E H45E 0.9500 .
C46E C64E 1.503(17) 7_567
C46E H46I 0.9900 .
C46E H46J 0.9900 .
C51E C52E 1.363(15) .
C51E C56E 1.430(15) .
C52E C53E 1.430(15) .
C52E H52E 0.9500 .
C53E C54E 1.371(15) .
C53E H53E 0.9500 .
C54E C55E 1.397(16) .
C54E H54E 0.9500 .
C55E C56E 1.428(15) .
C55E C64E 1.435(16) .
C56E C61E 1.410(15) .
C61E C62E 1.404(18) .
C61E H61E 0.9500 .
C62E C63E 1.344(19) .
C62E H62E 0.9500 .
C63E C64E 1.371(17) .
C63E H63E 0.9500 .
C64E C46E 1.503(17) 7_567
N11F C16F 1.308(14) .
N11F C12F 1.352(14) .
C12F C13F 1.372(16) .
C12F C23F 1.447(15) .
C13F C14F 1.382(17) .
C13F H13F 0.9500 .
C14F C15F 1.377(18) .
C14F H14F 0.9500 .
C15F C16F 1.396(17) .
C15F H15F 0.9500 .
C16F H16F 0.9500 .
N21F C25F 1.337(14) .
N21F N22F 1.352(12) .
N21F C26F 1.463(13) .
N22F C23F 1.352(14) .
C23F C24F 1.396(16) .
C24F C25F 1.361(16) .
C24F H24F 0.9500 .
C25F H25F 0.9500 .
C26F C51F 1.505(14) .
C26F H26K 0.9900 .
C26F H26L 0.9900 .
N31F C36F 1.349(14) .
N31F C32F 1.352(14) .
C32F C33F 1.375(16) .
C32F C43F 1.487(16) .
C33F C34F 1.385(17) .
C33F H33F 0.9500 .
C34F C35F 1.347(18) .
C34F H34F 0.9500 .
C35F C36F 1.388(17) .
C35F H35F 0.9500 .
C36F H36F 0.9500 .
N41F N42F 1.345(12) .
N41F C45F 1.353(14) .
N41F C46F 1.464(14) .
N42F C43F 1.322(14) .
C43F C44F 1.370(16) .
C44F C45F 1.361(17) .
C44F H44F 0.9500 .
C45F H45F 0.9500 .
C46F C64F 1.488(15) .
C46F H46K 0.9900 .
C46F H46L 0.9900 .
C51F C52F 1.354(15) .
C51F C56F 1.427(15) .
C52F C53F 1.412(15) .
C52F H52F 0.9500 .
C53F C54F 1.358(16) .
C53F H53F 0.9500 .
C54F C55F 1.408(15) 7_567
C54F H54F 0.9500 .
C55F C54F 1.408(15) 7_567
C55F C56F 1.418(15) 7_567
C55F C64F 1.436(15) .
C56F C55F 1.418(15) 7_567
C56F C61F 1.419(15) .
C61F C62F 1.343(15) 7_567
C61F H61F 0.9500 .
C62F C61F 1.343(15) 7_567
C62F C63F 1.422(15) .
C62F H62F 0.9500 .
C63F C64F 1.382(16) .
C63F H63F 0.9500 .
O1S C2S 1.41(2) .
O1S H1S 0.8400 .
C2S H2S1 0.9800 .
C2S H2S2 0.9800 .
C2S H2S3 0.9800 .
O11S C12S 1.372(17) .
O11S H11S 0.8400 .
C12S H12A 0.9800 .
C12S H12B 0.9800 .
C12S H12C 0.9800 .
O21S C22S 1.45(2) .
O21S H21S 0.8400 .
C22S H22A 0.9800 .
C22S H22B 0.9800 .
C22S H22C 0.9800 .
O31S C32S 1.463(10) .
O31S H31S 0.8400 .
C32S H32A 0.9800 .
C32S H32B 0.9800 .
C32S H32C 0.9800 .
O41S C42S 1.431(10) .
O41S H41S 0.8400 .
C42S H42A 0.9800 .
C42S H42B 0.9800 .
C42S H42C 0.9800 .
O51S C52S 1.463(10) .

loop_
_geom_torsion_atom_site_label_1
_geom_torsion_atom_site_label_2
_geom_torsion_atom_site_label_3
_geom_torsion_atom_site_label_4
_geom_torsion
_geom_torsion_site_symmetry_1
_geom_torsion_site_symmetry_4
F12 B1 F11 F13 -86(14) . 2_556
F11 B1 F11 F13 94(14) 2_556 2_556
F13 B1 F11 F13 100(14) . 2_556
F14 B1 F11 F13 -1(14) 2_556 2_556
F14 B1 F11 F13 -163(14) . 2_556
F12 B1 F13 F11 97(14) . 2_556
F11 B1 F13 F11 -89(14) . 2_556
F13 B1 F13 F11 -83(14) 2_556 2_556
F14 B1 F13 F11 18(14) 2_556 2_556
F14 B1 F13 F11 179(100) . 2_556
C16A N11A C12A C13A -3.9(17) . .
Co4 N11A C12A C13A -173.3(9) . .
C16A N11A C12A C23A 175.0(10) . .
Co4 N11A C12A C23A 5.5(12) . .
N11A C12A C13A C14A 3.7(18) . .
C23A C12A C13A C14A -175.1(11) . .
C12A C13A C14A C15A -1.8(19) . .
C13A C14A C15A C16A 0(2) . .
C12A N11A C16A C15A 2.4(19) . .
Co4 N11A C16A C15A 170.2(10) . .
C14A C15A C16A N11A -1(2) . .
C25A N21A N22A C23A -0.1(12) . .
C26A N21A N22A C23A -175.9(10) . .
C25A N21A N22A Co4 177.2(10) . .
C26A N21A N22A Co4 1.4(18) . .
N21A N22A C23A C24A -0.2(12) . .
Co4 N22A C23A C24A -178.5(7) . .
N21A N22A C23A C12A -173.7(9) . .
Co4 N22A C23A C12A 7.9(12) . .
N11A C12A C23A N22A -9.3(15) . .
C13A C12A C23A N22A 169.5(10) . .
N11A C12A C23A C24A 178.4(11) . .
C13A C12A C23A C24A -2.7(18) . .
N22A C23A C24A C25A 0.4(13) . .
C12A C23A C24A C25A 173.1(11) . .
N22A N21A C25A C24A 0.3(13) . .
C26A N21A C25A C24A 176.1(10) . .
C23A C24A C25A N21A -0.4(13) . .
C25A N21A C26A C51A -85.5(13) . .
N22A N21A C26A C51A 89.8(12) . .
C36A N31A C32A C33A -0.2(15) . .
Co3 N31A C32A C33A 179.0(8) . .
C36A N31A C32A C43A -179.6(9) . .
Co3 N31A C32A C43A -0.5(11) . .
N31A C32A C33A C34A -0.9(17) . .
C43A C32A C33A C34A 178.4(11) . .
C32A C33A C34A C35A 1.1(18) . .
C33A C34A C35A C36A -0.2(18) . .
C32A N31A C36A C35A 1.1(16) . .
Co3 N31A C36A C35A -177.9(8) . .
C34A C35A C36A N31A -1.0(18) . .
C45A N41A N42A C43A -0.1(11) . .
C46A N41A N42A C43A 171.0(9) . .
C45A N41A N42A Co3 172.8(8) . .
C46A N41A N42A Co3 -16.1(15) . .
N41A N42A C43A C44A 0.3(11) . .
Co3 N42A C43A C44A -174.6(7) . .
N41A N42A C43A C32A 177.9(9) . .
Co3 N42A C43A C32A 3.0(12) . .
N31A C32A C43A N42A -1.7(14) . .
C33A C32A C43A N42A 178.9(10) . .
N31A C32A C43A C44A 175.4(11) . .
C33A C32A C43A C44A -4.0(18) . .
N42A C43A C44A C45A -0.3(13) . .
C32A C43A C44A C45A -177.6(11) . .
N42A N41A C45A C44A -0.1(13) . .
C46A N41A C45A C44A -170.5(10) . .
C43A C44A C45A N41A 0.3(13) . .
N42A N41A C46A C64A -80.3(11) . .
C45A N41A C46A C64A 89.3(13) . .
N21A C26A C51A C52A -0.9(14) . .
N21A C26A C51A C56A 177.1(9) . .
C56A C51A C52A C53A 1.2(17) . .
C26A C51A C52A C53A 179.1(10) . .
C51A C52A C53A C54A -0.5(18) . .
C52A C53A C54A C55A -0.9(17) . .
C53A C54A C55A C64A -176.5(11) . .
C53A C54A C55A C56A 1.6(16) . .
C52A C51A C56A C61A 179.2(10) . .
C26A C51A C56A C61A 1.3(15) . .
C52A C51A C56A C55A -0.4(15) . .
C26A C51A C56A C55A -178.4(9) . .
C64A C55A C56A C51A 177.2(9) . .
C54A C55A C56A C51A -0.9(15) . .
C64A C55A C56A C61A -2.5(15) . .
C54A C55A C56A C61A 179.4(10) . .
C51A C56A C61A C62A -178.8(10) . .
C55A C56A C61A C62A 0.8(16) . .
C56A C61A C62A C63A 1.7(17) . .
C61A C62A C63A C64A -2.7(17) . .
C62A C63A C64A C55A 1.0(16) . .
C62A C63A C64A C46A -178.1(10) . .
C56A C55A C64A C63A 1.6(15) . .
C54A C55A C64A C63A 179.6(10) . .
C56A C55A C64A C46A -179.3(9) . .
C54A C55A C64A C46A -1.2(15) . .
N41A C46A C64A C63A -3.5(15) . .
N41A C46A C64A C55A 177.4(9) . .
C16B N11B C12B C13B 0.9(15) . .
Co3 N11B C12B C13B -179.4(8) . .
C16B N11B C12B C23B -174.7(9) . .
Co3 N11B C12B C23B 5.0(11) . .
N11B C12B C13B C14B 1.4(16) . .
C23B C12B C13B C14B 176.7(10) . .
C12B C13B C14B C15B -2.8(17) . .
C13B C14B C15B C16B 1.9(17) . .
C12B N11B C16B C15B -1.9(16) . .
Co3 N11B C16B C15B 178.5(9) . .
C14B C15B C16B N11B 0.5(18) . .
C25B N21B N22B C23B -0.8(11) . .
C26B N21B N22B C23B 174.1(9) . .
C25B N21B N22B Co3 -175.6(9) . .
C26B N21B N22B Co3 -0.6(17) . .
N21B N22B C23B C24B 0.6(11) . .
Co3 N22B C23B C24B 177.3(7) . .
N21B N22B C23B C12B 179.1(9) . .
Co3 N22B C23B C12B -4.2(12) . .
C13B C12B C23B N22B -175.9(10) . .
N11B C12B C23B N22B -0.4(14) . .
C13B C12B C23B C24B 2.3(18) . .
N11B C12B C23B C24B 177.8(10) . .
N22B C23B C24B C25B -0.3(12) . .
C12B C23B C24B C25B -178.6(11) . .
N22B N21B C25B C24B 0.6(13) . .
C26B N21B C25B C24B -174.2(9) . .
C23B C24B C25B N21B -0.2(12) . .
C25B N21B C26B C51B 88.5(12) . .
N22B N21B C26B C51B -85.6(11) . .
C36B N31B C32B C33B -2.7(18) . .
Co2 N31B C32B C33B -177.9(10) . .
C36B N31B C32B C43B 174.5(11) . .
Co2 N31B C32B C43B -0.8(13) . .
N31B C32B C33B C34B 2(2) . .
C43B C32B C33B C34B -175.3(12) . .
C32B C33B C34B C35B 0(2) . .
C33B C34B C35B C36B 0(2) . .
C32B N31B C36B C35B 2(2) . .
Co2 N31B C36B C35B 176.8(10) . .
C34B C35B C36B N31B -1(2) . .
C45B N41B N42B C43B 0.5(12) . .
C46B N41B N42B C43B 179.6(9) . .
C45B N41B N42B Co2 -168.8(9) . .
C46B N41B N42B Co2 10.3(16) . .
N41B N42B C43B C44B -0.1(12) . .
Co2 N42B C43B C44B 172.2(7) . .
N41B N42B C43B C32B -178.6(9) . .
Co2 N42B C43B C32B -6.2(12) . .
N31B C32B C43B N42B 4.7(15) . .
C33B C32B C43B N42B -178.1(11) . .
N31B C32B C43B C44B -173.3(11) . .
C33B C32B C43B C44B 4(2) . .
N42B C43B C44B C45B -0.3(13) . .
C32B C43B C44B C45B 177.8(12) . .
C43B C44B C45B N41B 0.6(13) . .
N42B N41B C45B C44B -0.8(13) . .
C46B N41B C45B C44B -179.7(10) . .
N42B N41B C46B C64B 78.4(12) . .
C45B N41B C46B C64B -102.8(12) . .
N21B C26B C51B C52B 3.9(14) . .
N21B C26B C51B C56B -174.9(9) . .
C56B C51B C52B C53B -1.8(16) . .
C26B C51B C52B C53B 179.5(10) . .
C51B C52B C53B C54B 0.7(17) . .
C52B C53B C54B C55B 2.3(17) . .
C53B C54B C55B C64B 174.7(10) . .
C53B C54B C55B C56B -3.9(16) . .
C52B C51B C56B C61B -179.0(10) . .
C26B C51B C56B C61B -0.2(15) . .
C52B C51B C56B C55B 0.0(15) . .
C26B C51B C56B C55B 178.7(9) . .
C54B C55B C56B C61B -178.2(10) . .
C64B C55B C56B C61B 3.1(14) . .
C54B C55B C56B C51B 2.8(14) . .
C64B C55B C56B C51B -175.9(9) . .
C51B C56B C61B C62B 177.8(10) . .
C55B C56B C61B C62B -1.2(15) . .
C56B C61B C62B C63B -1.2(16) . .
C61B C62B C63B C64B 1.8(16) . .
C62B C63B C64B C55B 0.2(15) . .
C62B C63B C64B C46B -179.5(9) . .
C54B C55B C64B C63B 178.8(10) . .
C56B C55B C64B C63B -2.6(14) . .
C54B C55B C64B C46B -1.5(15) . .
C56B C55B C64B C46B 177.1(9) . .
N41B C46B C64B C63B 8.0(14) . .
N41B C46B C64B C55B -171.7(9) . .
C16C N11C C12C C13C -0.7(15) . .
Co3 N11C C12C C13C -176.0(8) . .
C16C N11C C12C C23C -179.3(10) . .
Co3 N11C C12C C23C 5.4(11) . .
N11C C12C C13C C14C 1.7(17) . .
C23C C12C C13C C14C -179.9(11) . .
C12C C13C C14C C15C -1.6(18) . .
C13C C14C C15C C16C 0.7(19) . .
C12C N11C C16C C15C -0.1(16) . .
Co3 N11C C16C C15C 174.6(9) . .
C14C C15C C16C N11C 0.1(19) . .
C25C N21C N22C C23C 2.0(12) . .
C26C N21C N22C C23C 176.7(9) . .
C25C N21C N22C Co3 167.0(8) . .
C26C N21C N22C Co3 -18.3(15) . .
N21C N22C C23C C24C -1.0(12) . .
Co3 N22C C23C C24C -170.0(7) . .
N21C N22C C23C C12C 176.4(9) . .
Co3 N22C C23C C12C 7.4(12) . .
N11C C12C C23C N22C -8.6(14) . .
C13C C12C C23C N22C 172.9(10) . .
N11C C12C C23C C24C 168.2(11) . .
C13C C12C C23C C24C -10.4(19) . .
N22C C23C C24C C25C -0.4(13) . .
C12C C23C C24C C25C -177.3(12) . .
C23C C24C C25C N21C 1.7(14) . .
N22C N21C C25C C24C -2.4(14) . .
C26C N21C C25C C24C -176.6(11) . .
C25C N21C C26C C51C 90.3(14) . .
N22C N21C C26C C51C -83.4(12) . .
C36C N31C C32C C33C -2.8(17) . .
Co1 N31C C32C C33C 174.5(9) . .
C36C N31C C32C C43C 177.6(10) . .
Co1 N31C C32C C43C -5.0(13) . .
N31C C32C C33C C34C 3(2) . .
C43C C32C C33C C34C -177.7(13) . .
C32C C33C C34C C35C -2(2) . .
C33C C34C C35C C36C 1(2) . .
C32C N31C C36C C35C 2.0(19) . .
Co1 N31C C36C C35C -175.1(10) . .
C34C C35C C36C N31C -1(2) . .
C45C N41C N42C C43C -1.5(12) . .
C46C N41C N42C C43C -175.2(9) . .
C45C N41C N42C Co1 174.8(9) . .
C46C N41C N42C Co1 1.2(16) . .
N41C N42C C43C C44C 2.0(12) . .
Co1 N42C C43C C44C -175.4(7) . .
N41C N42C C43C C32C -179.6(10) . .
Co1 N42C C43C C32C 2.9(13) . .
N31C C32C C43C N42C 1.4(15) . .
C33C C32C C43C N42C -178.2(11) . .
N31C C32C C43C C44C 179.3(11) . .
C33C C32C C43C C44C 0(2) . .
N42C C43C C44C C45C -1.8(13) . .
C32C C43C C44C C45C -179.9(12) . .
C43C C44C C45C N41C 0.8(13) . .
N42C N41C C45C C44C 0.4(13) . .
C46C N41C C45C C44C 173.5(10) . .
N42C N41C C46C C64C 85.0(12) . .
C45C N41C C46C C64C -87.5(13) . .
N21C C26C C51C C52C -6.5(16) . .
N21C C26C C51C C56C 177.0(10) . .
C56C C51C C52C C53C -4.4(17) . .
C26C C51C C52C C53C 179.1(11) . .
C51C C52C C53C C54C 3.6(18) . .
C52C C53C C54C C55C 0.0(17) . .
C53C C54C C55C C64C 176.3(10) . .
C53C C54C C55C C56C -2.6(16) . .
C52C C51C C56C C61C -177.4(11) . .
C26C C51C C56C C61C -0.7(16) . .
C52C C51C C56C C55C 1.6(16) . .
C26C C51C C56C C55C 178.3(10) . .
C64C C55C C56C C51C -177.2(10) . .
C54C C55C C56C C51C 1.7(15) . .
C64C C55C C56C C61C 1.9(15) . .
C54C C55C C56C C61C -179.2(10) . .
C51C C56C C61C C62C 179.4(11) . .
C55C C56C C61C C62C 0.4(16) . .
C56C C61C C62C C63C -2.6(17) . .
C61C C62C C63C C64C 2.6(16) . .
C54C C55C C64C C63C 179.2(10) . .
C56C C55C C64C C63C -1.9(15) . .
C54C C55C C64C C46C -2.9(15) . .
C56C C55C C64C C46C 176.0(10) . .
C62C C63C C64C C55C -0.3(16) . .
C62C C63C C64C C46C -178.1(10) . .
N41C C46C C64C C55C -172.1(9) . .
N41C C46C C64C C63C 5.8(14) . .
C16D N11D C12D C13D 0.1(17) . .
Co1 N11D C12D C13D -177.9(8) . .
C16D N11D C12D C23D 174.7(10) . .
Co1 N11D C12D C23D -3.3(12) . .
N11D C12D C13D C14D 0.9(17) . .
C23D C12D C13D C14D -173.3(11) . .
C12D C13D C14D C15D -0.4(18) . .
C13D C14D C15D C16D -1(2) . .
C12D N11D C16D C15D -1.5(19) . .
Co1 N11D C16D C15D 176.3(10) . .
C14D C15D C16D N11D 2(2) . .
C25D N21D N22D C23D 0.3(11) . .
C26D N21D N22D C23D 179.4(9) . .
C25D N21D N22D Co1 172.1(8) . .
C26D N21D N22D Co1 -8.8(15) . .
N21D N22D C23D C24D 0.3(11) . .
Co1 N22D C23D C24D -174.0(6) . .
N21D N22D C23D C12D -176.1(9) . .
Co1 N22D C23D C12D 9.7(12) . .
N11D C12D C23D N22D -4.3(14) . .
C13D C12D C23D N22D 170.4(10) . .
N11D C12D C23D C24D -179.7(11) . .
C13D C12D C23D C24D -5.1(18) . .
N22D C23D C24D C25D -0.7(12) . .
C12D C23D C24D C25D 175.1(11) . .
N22D N21D C25D C24D -0.7(11) . .
C26D N21D C25D C24D -179.8(9) . .
C23D C24D C25D N21D 0.9(11) . .
C25D N21D C26D C51D -94.2(12) . .
N22D N21D C26D C51D 86.8(11) . .
C36D N31D C32D C33D 0.8(16) . .
Co4 N31D C32D C33D 177.1(9) . .
C36D N31D C32D C43D 177.9(10) . .
Co4 N31D C32D C43D -5.8(12) . .
N31D C32D C33D C34D -0.7(18) . .
C43D C32D C33D C34D -177.5(11) . .
C32D C33D C34D C35D 2.1(18) . .
C33D C34D C35D C36D -3.7(18) . .
C32D N31D C36D C35D -2.4(17) . .
Co4 N31D C36D C35D -178.3(9) . .
C34D C35D C36D N31D 3.9(19) . .
C45D N41D N42D C43D -1.9(12) . .
C46D N41D N42D C43D -174.9(10) . .
C45D N41D N42D Co4 -171.7(9) . .
C46D N41D N42D Co4 15.3(16) . .
N41D N42D C43D C44D 1.6(13) . .
Co4 N42D C43D C44D 174.3(8) . .
N41D N42D C43D C32D -176.1(9) . .
Co4 N42D C43D C32D -3.3(13) . .
N31D C32D C43D N42D 6.1(15) . .
C33D C32D C43D N42D -176.8(11) . .
N31D C32D C43D C44D -171.0(12) . .
C33D C32D C43D C44D 6(2) . .
N42D C43D C44D C45D -0.7(15) . .
C32D C43D C44D C45D 176.6(12) . .
N42D N41D C45D C44D 1.5(15) . .
C46D N41D C45D C44D 174.0(11) . .
C43D C44D C45D N41D -0.5(15) . .
N42D N41D C46D C64D 76.7(13) . 7_567
C45D N41D C46D C64D -95.0(14) . 7_567
N21D C26D C51D C52D 12.5(15) . .
N21D C26D C51D C56D -167.7(9) . .
C56D C51D C52D C53D 0.4(17) . .
C26D C51D C52D C53D -179.8(10) . .
C51D C52D C53D C54D 0.3(17) . .
C52D C53D C54D C55D -1.6(17) . .
C53D C54D C55D C64D 177.6(11) . .
C53D C54D C55D C56D 2.1(16) . .
C64D C55D C56D C61D 1.9(15) . .
C54D C55D C56D C61D 177.7(10) . .
C64D C55D C56D C51D -177.1(10) . .
C54D C55D C56D C51D -1.3(15) . .
C52D C51D C56D C61D -178.8(11) . .
C26D C51D C56D C61D 1.4(15) . .
C52D C51D C56D C55D 0.1(16) . .
C26D C51D C56D C55D -179.7(9) . .
C55D C56D C61D C62D -3.2(16) . .
C51D C56D C61D C62D 175.8(10) . .
C56D C61D C62D C63D 1.1(17) . .
C61D C62D C63D C64D 2.2(17) . .
C62D C63D C64D C55D -3.3(17) . .
C62D C63D C64D C46D 177.6(11) . 7_567
C56D C55D C64D C63D 1.2(16) . .
C54D C55D C64D C63D -174.3(10) . .
C56D C55D C64D C46D -179.7(10) . 7_567
C54D C55D C64D C46D 4.7(16) . 7_567
C16E N11E C12E C13E -3.4(16) . .
Co2 N11E C12E C13E 175.7(9) . .
C16E N11E C12E C23E 174.7(10) . .
Co2 N11E C12E C23E -6.2(12) . .
N11E C12E C13E C14E 2.0(18) . .
C23E C12E C13E C14E -175.9(11) . .
C12E C13E C14E C15E 0(2) . .
C13E C14E C15E C16E 0(2) . .
C12E N11E C16E C15E 3.0(18) . .
Co2 N11E C16E C15E -176.0(10) . .
C14E C15E C16E N11E -1(2) . .
C25E N21E N22E C23E -1.5(11) . .
C26E N21E N22E C23E -172.6(9) . .
C25E N21E N22E Co2 176.5(8) . .
C26E N21E N22E Co2 5.4(16) . .
N21E N22E C23E C24E 1.3(11) . .
Co2 N22E C23E C24E -177.4(7) . .
N21E N22E C23E C12E -177.2(9) . .
Co2 N22E C23E C12E 4.2(12) . .
N11E C12E C23E N22E 1.1(14) . .
C13E C12E C23E N22E 179.3(10) . .
N11E C12E C23E C24E -177.0(10) . .
C13E C12E C23E C24E 1.1(18) . .
N22E C23E C24E C25E -0.6(12) . .
C12E C23E C24E C25E 177.6(11) . .
N22E N21E C25E C24E 1.1(12) . .
C26E N21E C25E C24E 171.7(10) . .
C23E C24E C25E N21E -0.3(12) . .
C25E N21E C26E C51E -85.9(13) . .
N22E N21E C26E C51E 83.7(12) . .
C36E N31E C32E C33E 0.6(19) . .
Co4 N31E C32E C33E 171.6(11) . .
C36E N31E C32E C43E -178.6(11) . .
Co4 N31E C32E C43E -7.6(14) . .
N31E C32E C33E C34E -1(2) . .
C43E C32E C33E C34E 178.5(13) . .
C32E C33E C34E C35E 2(2) . .
C33E C34E C35E C36E -3(2) . .
C32E N31E C36E C35E -1.6(18) . .
Co4 N31E C36E C35E -171.5(9) . .
C34E C35E C36E N31E 2.7(19) . .
C45E N41E N42E C43E -0.2(15) . .
C46E N41E N42E C43E -171.1(11) . .
C45E N41E N42E Co4 -161.6(11) . .
C46E N41E N42E Co4 27.5(18) . .
N41E N42E C43E C44E 0.7(15) . .
Co4 N42E C43E C44E 167.0(10) . .
N41E N42E C43E C32E -178.9(11) . .
Co4 N42E C43E C32E -12.7(15) . .
N31E C32E C43E N42E 13.5(17) . .
C33E C32E C43E N42E -165.8(13) . .
N31E C32E C43E C44E -166.0(16) . .
C33E C32E C43E C44E 15(3) . .
N42E C43E C44E C45E -1.0(19) . .
C32E C43E C44E C45E 178.5(16) . .
N42E N41E C45E C44E -0.5(19) . .
C46E N41E C45E C44E 169.6(14) . .
C43E C44E C45E N41E 1(2) . .
C45E N41E C46E C64E -90.7(17) . 7_567
N42E N41E C46E C64E 78.6(14) . 7_567
N21E C26E C51E C52E 6.2(14) . .
N21E C26E C51E C56E -173.5(9) . .
C56E C51E C52E C53E 2.9(16) . .
C26E C51E C52E C53E -176.9(10) . .
C51E C52E C53E C54E 0.9(16) . .
C52E C53E C54E C55E -3.2(17) . .
C53E C54E C55E C56E 1.7(17) . .
C53E C54E C55E C64E -177.3(11) . .
C54E C55E C56E C61E -178.4(10) . .
C64E C55E C56E C61E 0.7(15) . .
C54E C55E C56E C51E 1.9(15) . .
C64E C55E C56E C51E -179.0(10) . .
C52E C51E C56E C61E 176.1(10) . .
C26E C51E C56E C61E -4.2(15) . .
C52E C51E C56E C55E -4.2(15) . .
C26E C51E C56E C55E 175.6(9) . .
C55E C56E C61E C62E -0.4(16) . .
C51E C56E C61E C62E 179.3(11) . .
C56E C61E C62E C63E 0.5(19) . .
C61E C62E C63E C64E -1(2) . .
C62E C63E C64E C55E 1.2(19) . .
C62E C63E C64E C46E -178.7(12) . 7_567
C54E C55E C64E C63E 178.0(11) . .
C56E C55E C64E C63E -1.1(16) . .
C54E C55E C64E C46E -2.1(16) . 7_567
C56E C55E C64E C46E 178.8(10) . 7_567
C16F N11F C12F C13F -0.8(15) . .
Co1 N11F C12F C13F 174.2(8) . .
C16F N11F C12F C23F 178.8(10) . .
Co1 N11F C12F C23F -6.2(11) . .
N11F C12F C13F C14F 0.5(17) . .
C23F C12F C13F C14F -179.1(10) . .
C12F C13F C14F C15F 0.4(18) . .
C13F C14F C15F C16F -0.8(17) . .
C12F N11F C16F C15F 0.3(16) . .
Co1 N11F C16F C15F -174.1(8) . .
C14F C15F C16F N11F 0.5(17) . .
C25F N21F N22F C23F -1.4(11) . .
C26F N21F N22F C23F -177.3(9) . .
C25F N21F N22F Co1 169.3(9) . .
C26F N21F N22F Co1 -6.6(16) . .
N21F N22F C23F C24F 1.4(12) . .
Co1 N22F C23F C24F -172.2(7) . .
N21F N22F C23F C12F -179.6(9) . .
Co1 N22F C23F C12F 6.7(12) . .
N11F C12F C23F N22F -0.4(14) . .
C13F C12F C23F N22F 179.2(10) . .
N11F C12F C23F C24F 178.3(11) . .
C13F C12F C23F C24F -2.1(18) . .
N22F C23F C24F C25F -1.0(13) . .
C12F C23F C24F C25F -179.8(11) . .
N22F N21F C25F C24F 0.8(13) . .
C26F N21F C25F C24F 176.4(10) . .
C23F C24F C25F N21F 0.1(13) . .
C25F N21F C26F C51F -86.9(12) . .
N22F N21F C26F C51F 88.3(11) . .
C36F N31F C32F C33F -1.4(16) . .
Co2 N31F C32F C33F -178.9(8) . .
C36F N31F C32F C43F 177.4(10) . .
Co2 N31F C32F C43F -0.1(12) . .
N31F C32F C33F C34F 2.7(17) . .
C43F C32F C33F C34F -176.0(11) . .
C32F C33F C34F C35F -1.3(19) . .
C33F C34F C35F C36F -1(2) . .
C32F N31F C36F C35F -1.1(17) . .
Co2 N31F C36F C35F 176.0(9) . .
C34F C35F C36F N31F 2(2) . .
C45F N41F N42F C43F -0.2(12) . .
C46F N41F N42F C43F -175.4(9) . .
C45F N41F N42F Co2 -166.0(9) . .
C46F N41F N42F Co2 18.8(16) . .
N41F N42F C43F C44F 1.2(12) . .
Co2 N42F C43F C44F 171.3(7) . .
N41F N42F C43F C32F -175.1(9) . .
Co2 N42F C43F C32F -5.0(12) . .
N31F C32F C43F N42F 3.5(14) . .
C33F C32F C43F N42F -177.8(10) . .
N31F C32F C43F C44F -172.0(11) . .
C33F C32F C43F C44F 6.8(19) . .
N42F C43F C44F C45F -1.6(13) . .
C32F C43F C44F C45F 174.1(11) . .
N42F N41F C45F C44F -0.8(13) . .
C46F N41F C45F C44F 174.2(10) . .
C43F C44F C45F N41F 1.4(13) . .
N42F N41F C46F C64F 85.7(12) . .
C45F N41F C46F C64F -88.7(13) . .
N21F C26F C51F C52F 7.6(14) . .
N21F C26F C51F C56F -172.5(9) . .
C56F C51F C52F C53F 0.9(16) . .
C26F C51F C52F C53F -179.2(10) . .
C51F C52F C53F C54F 2.1(17) . .
C52F C53F C54F C55F -2.7(18) . 7_567
C52F C51F C56F C55F -3.3(15) . 7_567
C26F C51F C56F C55F 176.8(9) . 7_567
C52F C51F C56F C61F 179.3(10) . .
C26F C51F C56F C61F -0.6(14) . .
C55F C56F C61F C62F -3.7(16) 7_567 7_567
C51F C56F C61F C62F 173.7(10) . 7_567
C61F C62F C63F C64F -3.6(17) 7_567 .
C62F C63F C64F C55F 2.8(16) . .
C62F C63F C64F C46F -179.6(10) . .
C54F C55F C64F C63F 176.8(10) 7_567 .
C56F C55F C64F C63F 1.0(15) 7_567 .
C54F C55F C64F C46F -0.8(16) 7_567 .
C56F C55F C64F C46F -176.5(10) 7_567 .
N41F C46F C64F C63F 2.0(15) . .
N41F C46F C64F C55F 179.5(9) . .
